data_7249496
loop_
_publ_author_name
'Sebastian, Sean S.'
'Dicke, Finn P.'
'Ruschewitz, Uwe'

_publ_section_title
;
 Exploring the host--guest interactions of small molecules in UoC-9(Ca)
;
_journal_issue 44
_journal_name_full CrystEngComm
_journal_page_first 6361
_journal_page_last 6368
_journal_paper_doi 10.1039/D4CE01007H
_journal_volume 26
_journal_year 2024
_chemical_formula_sum 'C103 H69 Ca5 F9 O36'
_chemical_formula_weight 2253.98
_chemical_name_common Propylenecarbonate@UoC-9
_space_group_crystal_system orthorhombic
_space_group_IT_number 33
_space_group_name_Hall 'P 2c -2n'
_space_group_name_H-M_alt 'P n a 21'
_atom_sites_solution_hydrogens geom
_atom_sites_solution_primary dual-space
_atom_sites_solution_secondary difmap
_audit_creation_method SHELXL-2018/3
_audit_update_record
;
2024-09-13 deposited with the CCDC.	2024-10-24 downloaded from the CCDC.
;
_cell_angle_alpha 90
_cell_angle_beta 90
_cell_angle_gamma 90
_cell_formula_units_Z 4
_cell_length_a 31.6786(8)
_cell_length_b 16.5991(5)
_cell_length_c 28.8107(8)
_cell_measurement_reflns_used 9927
_cell_measurement_temperature 100(2)
_cell_measurement_theta_max 51.853
_cell_measurement_theta_min 5.066
_cell_volume 15149.7(7)
_computing_cell_refinement 'Bruker SAINT'
_computing_data_collection 'Bruker APEX2'
_computing_data_reduction 'Bruker SAINT'
_computing_structure_refinement 'SHELXL-2018/3 (Sheldrick, 2018)'
_computing_structure_solution 'SHELXT 2018/2 (Sheldrick, 2018)'
_diffrn_ambient_temperature 100(2)
_diffrn_measured_fraction_theta_full 0.999
_diffrn_measured_fraction_theta_max 0.999
_diffrn_measurement_device_type 'Bruker D8 Venture'
_diffrn_measurement_method '\f and \w scans'
_diffrn_radiation_type MoK\a
_diffrn_radiation_wavelength 0.71073
_diffrn_reflns_av_R_equivalents 0.0673
_diffrn_reflns_av_unetI/netI 0.0324
_diffrn_reflns_Laue_measured_fraction_full 0.999
_diffrn_reflns_Laue_measured_fraction_max 0.999
_diffrn_reflns_limit_h_max 39
_diffrn_reflns_limit_h_min -39
_diffrn_reflns_limit_k_max 20
_diffrn_reflns_limit_k_min -20
_diffrn_reflns_limit_l_max 35
_diffrn_reflns_limit_l_min -35
_diffrn_reflns_number 305303
_diffrn_reflns_point_group_measured_fraction_full 0.959
_diffrn_reflns_point_group_measured_fraction_max 0.949
_diffrn_reflns_theta_full 25.242
_diffrn_reflns_theta_max 26.374
_diffrn_reflns_theta_min 1.979
_diffrn_source microfocus
_exptl_absorpt_coefficient_mu 0.246
_exptl_absorpt_correction_T_max 0.7454
_exptl_absorpt_correction_T_min 0.6359
_exptl_absorpt_correction_type multi-scan
_exptl_absorpt_process_details
;
 SADABS-2016/2 - Bruker AXS area detector scaling and absorption correction 
 Reference: Krause, L., Herbst-Irmer, R., Sheldrick G.M. & Stalke D.,
 J. Appl. Cryst. 48 (2015) 3-10.
;
_exptl_crystal_colour colorless
_exptl_crystal_density_diffrn 0.988
_exptl_crystal_description prism
_exptl_crystal_F_000 4624
_exptl_crystal_size_max 0.300
_exptl_crystal_size_mid 0.180
_exptl_crystal_size_min 0.060
_refine_diff_density_max 1.792
_refine_diff_density_min -0.363
_refine_diff_density_rms 0.073
_refine_ls_abs_structure_details
;
 Flack x determined using 10040 quotients [(I+)-(I-)]/[(I+)+(I-)]
 (Parsons, Flack and Wagner, Acta Cryst. B69 (2013) 249-259).
;
_refine_ls_abs_structure_Flack 0.030(9)
_refine_ls_extinction_method none
_refine_ls_goodness_of_fit_ref 1.039
_refine_ls_hydrogen_treatment constr
_refine_ls_matrix_type full
_refine_ls_number_parameters 1550
_refine_ls_number_reflns 29404
_refine_ls_number_restraints 516
_refine_ls_restrained_S_all 1.065
_refine_ls_R_factor_all 0.0721
_refine_ls_R_factor_gt 0.0623
_refine_ls_shift/su_max 0.006
_refine_ls_shift/su_mean 0.000
_refine_ls_structure_factor_coef Fsqd
_refine_ls_weighting_details 'w=1/[\s^2^(Fo^2^)+(0.1373P)^2^+4.5310P] where P=(Fo^2^+2Fc^2^)/3'
_refine_ls_weighting_scheme calc
_refine_ls_wR_factor_gt 0.1802
_refine_ls_wR_factor_ref 0.1913
_reflns_Friedel_coverage 0.861
_reflns_Friedel_fraction_full 0.918
_reflns_Friedel_fraction_max 0.897
_reflns_number_gt 25369
_reflns_number_total 29404
_reflns_threshold_expression 'I > 2\s(I)'
_cod_data_source_file d4ce01007h2.cif
_cod_data_source_block mo_FDP_3A_a_sq_sq_sq_sq
_cod_depositor_comments 'Adding full bibliography for 7249492--7249497.cif.'
_cod_database_code 7249496
_shelx_shelxl_version_number 2018/3
_shelx_space_group_comment
;
The symmetry employed for this shelxl refinement is uniquely defined
by the following loop, which should always be used as a source of
symmetry information in preference to the above space-group names.
They are only intended as comments.
;
_shelx_estimated_absorpt_t_min 0.930
_shelx_estimated_absorpt_t_max 0.985

loop_
_space_group_symop_operation_xyz
'x, y, z'
'-x, -y, z+1/2'
'x+1/2, -y+1/2, z'
'-x+1/2, y+1/2, z+1/2'

loop_
_atom_site_label
_atom_site_type_symbol
_atom_site_fract_x
_atom_site_fract_y
_atom_site_fract_z
_atom_site_U_iso_or_equiv
_atom_site_adp_type
_atom_site_occupancy
_atom_site_site_symmetry_order
_atom_site_calc_flag
_atom_site_refinement_flags_posn
_atom_site_refinement_flags_adp
_atom_site_refinement_flags_occupancy
_atom_site_disorder_assembly
_atom_site_disorder_group
Ca1 Ca 0.99432(3) 0.34403(5) 0.13573(4) 0.0319(2) Uani 1 1 d . . . . .
Ca4 Ca 0.80895(3) 0.20425(5) 0.10220(3) 0.02632(19) Uani 1 1 d . . . . .
Ca2 Ca 0.89942(3) 0.63368(6) 0.57700(4) 0.0346(2) Uani 1 1 d . . . . .
Ca3 Ca 0.69298(3) 0.26107(5) 0.10365(3) 0.02638(19) Uani 1 1 d . . . . .
Ca5 Ca 0.60302(3) -0.16459(6) 0.57246(3) 0.0305(2) Uani 1 1 d . . . . .
O1 O 0.9945(2) 0.3237(5) 0.2178(2) 0.094(2) Uani 1 1 d . . . . .
C16_1 C 0.91310(16) 0.4761(3) 0.1222(2) 0.0374(11) Uani 1 1 d . . . . .
C20_1 C 0.90297(17) 0.9882(3) 0.22166(17) 0.0365(11) Uani 1 1 d . . . . .
C21_1 C 0.93643(16) 1.0030(3) 0.1919(2) 0.0393(11) Uani 1 1 d . . . . .
H21_1 H 0.957187 0.962345 0.187682 0.047 Uiso 1 1 calc R U . . .
C22_1 C 0.94067(15) 1.0756(3) 0.1679(2) 0.0392(12) Uani 1 1 d . . . . .
H22_1 H 0.964196 1.084476 0.148095 0.047 Uiso 1 1 calc R U . . .
C23_1 C 0.90935(15) 1.1357(3) 0.17346(18) 0.0327(10) Uani 1 1 d . . . . .
C24_1 C 0.87470(16) 1.1194(3) 0.20297(18) 0.0378(11) Uani 1 1 d . . . . .
H24_1 H 0.852708 1.157909 0.206065 0.045 Uiso 1 1 calc R U . . .
C25_1 C 0.87259(18) 1.0473(3) 0.22747(19) 0.0403(11) Uani 1 1 d . . . . .
H25_1 H 0.849962 1.038525 0.248505 0.048 Uiso 1 1 calc R U . . .
C26_1 C 0.91108(14) 1.2102(3) 0.14615(17) 0.0309(10) Uani 1 1 d . . . . .
C30_1 C 0.87963(18) 0.8161(3) 0.36385(19) 0.0407(12) Uani 1 1 d . . . . .
C31_1 C 0.9076(2) 0.7704(4) 0.3909(2) 0.0553(16) Uani 1 1 d . . . . .
H31_1 H 0.932177 0.748557 0.376751 0.066 Uiso 1 1 calc R U . . .
C32_1 C 0.90078(19) 0.7566(4) 0.4362(2) 0.0493(14) Uani 1 1 d . . . . .
H32_1 H 0.919807 0.723981 0.453450 0.059 Uiso 1 1 calc R U . . .
C33_1 C 0.86559(18) 0.7904(4) 0.45791(19) 0.0441(12) Uani 1 1 d . . . . .
C34_1 C 0.8384(2) 0.8387(4) 0.4331(2) 0.0458(13) Uani 1 1 d . . . . .
H34_1 H 0.814757 0.862102 0.448152 0.055 Uiso 1 1 calc R U . . .
C35_1 C 0.84529(19) 0.8536(3) 0.38632(18) 0.0408(12) Uani 1 1 d . . . . .
H35_1 H 0.827065 0.888626 0.369623 0.049 Uiso 1 1 calc R U . . .
C36_1 C 0.8573(2) 0.7720(4) 0.5087(2) 0.0483(14) Uani 1 1 d . . . . .
C1_1 C 0.89768(18) 0.7600(3) 0.23738(19) 0.0409(12) Uani 1 1 d . . . . .
F2_1 F 0.91013(13) 0.8429(2) 0.17340(11) 0.0521(8) Uani 1 1 d . . . . .
C2_1 C 0.90148(17) 0.8367(3) 0.21934(18) 0.0389(11) Uani 1 1 d . . . . .
O261_1 O 0.87607(10) 1.24404(19) 0.13545(12) 0.0329(7) Uani 1 1 d . . . . .
C3_1 C 0.89795(17) 0.9091(3) 0.24447(19) 0.0385(11) Uani 1 1 d . . . . .
O262_1 O 0.94586(11) 1.2356(2) 0.13226(15) 0.0414(8) Uani 1 1 d . . . . .
F4_1 F 0.88664(11) 0.96616(19) 0.31764(11) 0.0459(7) Uani 1 1 d . . . . .
C4_1 C 0.88983(18) 0.8986(3) 0.29137(18) 0.0374(11) Uani 1 1 d . . . . .
O361_1 O 0.82096(15) 0.7820(3) 0.52417(14) 0.0517(10) Uani 1 1 d . . . . .
C5_1 C 0.88567(18) 0.8258(3) 0.31347(19) 0.0408(12) Uani 1 1 d . . . . .
O362_1 O 0.88846(15) 0.7448(3) 0.53219(15) 0.0625(13) Uani 1 1 d . . . . .
F6_1 F 0.88479(13) 0.68534(19) 0.30522(12) 0.0554(9) Uani 1 1 d . . . . .
C6_1 C 0.8899(2) 0.7572(3) 0.2856(2) 0.0450(13) Uani 1 1 d . . . . .
C10_1 C 0.90093(17) 0.6858(3) 0.2095(2) 0.0406(12) Uani 1 1 d . . . . .
C11_1 C 0.92540(19) 0.6216(3) 0.2233(2) 0.0475(13) Uani 1 1 d . . . . .
H11_1 H 0.939825 0.623839 0.252159 0.057 Uiso 1 1 calc R U . . .
C12_1 C 0.92926(19) 0.5536(3) 0.1955(2) 0.0468(13) Uani 1 1 d . . . . .
H12_1 H 0.946094 0.509678 0.205753 0.056 Uiso 1 1 calc R U . . .
C13_1 C 0.90938(17) 0.5489(3) 0.1540(2) 0.0419(12) Uani 1 1 d . . . . .
C14_1 C 0.88422(19) 0.6127(3) 0.1396(2) 0.0515(14) Uani 1 1 d . . . . .
H14_1 H 0.869319 0.609017 0.111080 0.062 Uiso 1 1 calc R U . . .
C15_1 C 0.8806(2) 0.6822(4) 0.1667(3) 0.0567(17) Uani 1 1 d . . . . .
H15_1 H 0.864371 0.726664 0.156067 0.068 Uiso 1 1 calc R U . . .
O161_1 O 0.93050(11) 0.4134(2) 0.13938(14) 0.0384(8) Uani 1 1 d . . . . .
O162_1 O 0.89879(12) 0.4793(2) 0.08311(15) 0.0455(9) Uani 1 1 d . . . . .
C1_2 C 0.9151(2) 0.2000(4) 0.7442(2) 0.0490(14) Uani 1 1 d . . . . .
C2_2 C 0.9050(2) 0.2034(4) 0.7905(2) 0.0485(14) Uani 1 1 d . . . . .
C3_2 C 0.89658(17) 0.1381(3) 0.81853(19) 0.0395(12) Uani 1 1 d . . . . .
C4_2 C 0.89826(16) 0.0633(3) 0.79622(19) 0.0389(11) Uani 1 1 d . . . . .
C5_2 C 0.90929(18) 0.0533(3) 0.74967(19) 0.0426(12) Uani 1 1 d . . . . .
C6_2 C 0.9171(2) 0.1240(3) 0.72531(19) 0.0479(14) Uani 1 1 d . . . . .
C20_2 C 0.88578(19) 0.1468(3) 0.8676(2) 0.0434(12) Uani 1 1 d . . . . .
C21_2 C 0.91185(19) 0.1899(4) 0.8984(2) 0.0493(14) Uani 1 1 d . . . . .
H21_2 H 0.937641 0.211883 0.887261 0.059 Uiso 1 1 calc R U . . .
C22_2 C 0.90130(18) 0.2007(3) 0.9424(2) 0.0458(13) Uani 1 1 d . . . . .
H22_2 H 0.920021 0.229171 0.962257 0.055 Uiso 1 1 calc R U . . .
C23_2 C 0.86315(16) 0.1711(3) 0.96049(18) 0.0367(11) Uani 1 1 d . . . . .
C24_2 C 0.83668(18) 0.1281(3) 0.93160(19) 0.0419(12) Uani 1 1 d . . . . .
H24_2 H 0.810534 0.108153 0.942952 0.050 Uiso 1 1 calc R U . . .
C25_2 C 0.84848(18) 0.1140(4) 0.88570(19) 0.0451(13) Uani 1 1 d . . . . .
H25_2 H 0.830991 0.081797 0.866399 0.054 Uiso 1 1 calc R U . . .
C26_2 C 0.85042(19) 0.1898(3) 1.00928(18) 0.0406(12) Uani 1 1 d . . . . .
C30_2 C 0.91015(16) -0.0268(3) 0.72666(18) 0.0368(11) Uani 1 1 d . . . . .
C31_2 C 0.94665(17) -0.0549(4) 0.7052(2) 0.0480(14) Uani 1 1 d . . . . .
H31_2 H 0.971591 -0.023128 0.706218 0.058 Uiso 1 1 calc R U . . .
C32_2 C 0.94719(18) -0.1284(4) 0.6825(2) 0.0513(15) Uani 1 1 d . . . . .
H32_2 H 0.972645 -0.148572 0.669501 0.062 Uiso 1 1 calc R U . . .
C33_2 C 0.91026(15) -0.1719(3) 0.67905(19) 0.0353(10) Uani 1 1 d . . . . .
C34_2 C 0.87358(15) -0.1460(3) 0.70201(17) 0.0339(10) Uani 1 1 d . . . . .
H34_2 H 0.848667 -0.177762 0.700662 0.041 Uiso 1 1 calc R U . . .
C35_2 C 0.87358(17) -0.0745(3) 0.72655(18) 0.0397(11) Uani 1 1 d . . . . .
H35_2 H 0.849164 -0.057806 0.743125 0.048 Uiso 1 1 calc R U . . .
C36_2 C 0.90866(14) -0.2449(3) 0.64912(17) 0.0314(10) Uani 1 1 d . . . . .
F2_2 F 0.90184(13) 0.2770(2) 0.81027(14) 0.0614(10) Uani 1 1 d . . . . .
F4_2 F 0.89075(11) -0.00320(18) 0.82133(11) 0.0449(7) Uani 1 1 d . . . . .
F6_2 F 0.92762(13) 0.1180(2) 0.67996(12) 0.0596(9) Uani 1 1 d . . . . .
O261_2 O 0.81323(12) 0.1767(2) 1.02102(13) 0.0416(8) Uani 1 1 d . . . . .
O262_2 O 0.87739(14) 0.2168(2) 1.03699(14) 0.0491(10) Uani 1 1 d . . . . .
O361_2 O 0.87295(10) -0.2729(2) 0.63783(12) 0.0334(7) Uani 1 1 d . . . . .
O362_2 O 0.94221(10) -0.2754(2) 0.63304(15) 0.0404(8) Uani 1 1 d . . . . .
C16_3 C 0.78869(13) 0.6001(3) 0.57616(16) 0.0284(9) Uani 1 1 d . . . . .
C20_3 C 0.75468(17) 0.2364(3) 0.34816(18) 0.0379(11) Uani 1 1 d . . . . .
C21_3 C 0.72943(19) 0.2915(4) 0.3234(2) 0.0455(13) Uani 1 1 d . . . . .
H21_3 H 0.713212 0.330064 0.339952 0.055 Uiso 1 1 calc R U . . .
C22_3 C 0.77798(19) 0.1799(3) 0.3225(2) 0.0456(13) Uani 1 1 d . . . . .
H22_3 H 0.794340 0.140362 0.338106 0.055 Uiso 1 1 calc R U . . .
C23_3 C 0.75196(15) 0.2359(3) 0.25016(18) 0.0330(10) Uani 1 1 d . . . . .
C24_3 C 0.77724(18) 0.1815(3) 0.2750(2) 0.0431(12) Uani 1 1 d . . . . .
H24_3 H 0.794402 0.144630 0.258254 0.052 Uiso 1 1 calc R U . . .
C25_3 C 0.72777(18) 0.2905(3) 0.2757(2) 0.0423(12) Uani 1 1 d . . . . .
H25_3 H 0.709926 0.327406 0.259869 0.051 Uiso 1 1 calc R U . . .
C26_3 C 0.75106(13) 0.2362(3) 0.19803(17) 0.0300(10) Uani 1 1 d . . . . .
C30_3 C 0.74269(18) 0.0812(3) 0.49895(17) 0.0361(11) Uani 1 1 d . . . . .
C31_3 C 0.70479(19) 0.0736(4) 0.5229(2) 0.0491(14) Uani 1 1 d . . . . .
H31_3 H 0.685651 0.117622 0.524064 0.059 Uiso 1 1 calc R U . . .
C32_3 C 0.69503(17) 0.0030(3) 0.5448(2) 0.0453(13) Uani 1 1 d . . . . .
H32_3 H 0.668098 -0.003096 0.558892 0.054 Uiso 1 1 calc R U . . .
C33_3 C 0.72402(14) -0.0606(3) 0.54686(16) 0.0300(9) Uani 1 1 d . . . . .
C34_3 C 0.76244(15) -0.0524(3) 0.52288(18) 0.0356(10) Uani 1 1 d . . . . .
H34_3 H 0.782360 -0.095204 0.522851 0.043 Uiso 1 1 calc R U . . .
C35_3 C 0.77108(17) 0.0189(3) 0.49913(18) 0.0372(11) Uani 1 1 d . . . . .
H35_3 H 0.797006 0.024431 0.482867 0.045 Uiso 1 1 calc R U . . .
C36_3 C 0.71373(13) -0.1362(3) 0.57100(16) 0.0291(9) Uani 1 1 d . . . . .
C1_3 C 0.76118(19) 0.3038(3) 0.4742(2) 0.0433(12) Uani 1 1 d . . . . .
F2_3 F 0.76603(12) 0.37357(19) 0.40390(11) 0.0513(8) Uani 1 1 d . . . . .
C2_3 C 0.76057(18) 0.3036(3) 0.42620(19) 0.0398(11) Uani 1 1 d . . . . .
O261_3 O 0.78396(10) 0.2120(2) 0.17741(12) 0.0352(7) Uani 1 1 d . . . . .
C3_3 C 0.75543(17) 0.2342(3) 0.39914(18) 0.0372(11) Uani 1 1 d . . . . .
O262_3 O 0.71829(11) 0.2614(2) 0.17936(12) 0.0369(8) Uani 1 1 d . . . . .
F6_3 F 0.74394(12) 0.09431(18) 0.40077(11) 0.0494(8) Uani 1 1 d . . . . .
C4_3 C 0.7509(2) 0.1628(3) 0.42488(19) 0.0422(12) Uani 1 1 d . . . . .
O361_3 O 0.74247(10) -0.1857(2) 0.58060(13) 0.0355(7) Uani 1 1 d . . . . .
C5_3 C 0.75120(18) 0.1574(3) 0.47310(17) 0.0374(11) Uani 1 1 d . . . . .
O362_3 O 0.67576(10) -0.1515(2) 0.58111(13) 0.0353(7) Uani 1 1 d . . . . .
F4_3 F 0.75624(11) 0.22814(17) 0.54333(11) 0.0437(7) Uani 1 1 d . . . . .
C6_3 C 0.75662(17) 0.2292(3) 0.49604(18) 0.0362(11) Uani 1 1 d . . . . .
C10_3 C 0.76846(17) 0.3800(3) 0.50196(17) 0.0377(11) Uani 1 1 d . . . . .
C11_3 C 0.73816(17) 0.4408(3) 0.49966(18) 0.0378(11) Uani 1 1 d . . . . .
H11_3 H 0.713772 0.434336 0.480827 0.045 Uiso 1 1 calc R U . . .
C12_3 C 0.74406(15) 0.5110(3) 0.52531(18) 0.0331(10) Uani 1 1 d . . . . .
H12_3 H 0.723091 0.551902 0.524839 0.040 Uiso 1 1 calc R U . . .
C13_3 C 0.78055(15) 0.5217(3) 0.55168(18) 0.0335(10) Uani 1 1 d . . . . .
C14_3 C 0.81093(16) 0.4605(3) 0.5542(2) 0.0421(12) Uani 1 1 d . . . . .
H14_3 H 0.835431 0.466678 0.572928 0.051 Uiso 1 1 calc R U . . .
C15_3 C 0.80423(19) 0.3904(3) 0.5286(2) 0.0465(13) Uani 1 1 d . . . . .
H15_3 H 0.824794 0.348777 0.529537 0.056 Uiso 1 1 calc R U . . .
O161_3 O 0.75850(10) 0.64548(19) 0.58631(12) 0.0325(7) Uani 1 1 d . . . . .
O162_3 O 0.82615(10) 0.6201(2) 0.58392(13) 0.0364(8) Uani 1 1 d . . . . .
C10_4 C 0.9226(2) 0.2749(4) 0.7168(2) 0.0522(14) Uani 0.489(12) 1 d . U P A 1
C11_4 C 0.9552(5) 0.3294(8) 0.7308(6) 0.053(3) Uani 0.489(12) 1 d . U P A 1
H11_4 H 0.973680 0.316225 0.755594 0.064 Uiso 0.489(12) 1 calc R U P A 1
C12_4 C 0.9591(5) 0.4003(9) 0.7077(6) 0.060(3) Uani 0.489(12) 1 d . U P A 1
H12_4 H 0.983567 0.432573 0.712326 0.072 Uiso 0.489(12) 1 calc R U P A 1
C13_4 C 0.9292(9) 0.4251(17) 0.6788(8) 0.060(5) Uani 0.489(12) 1 d . U P A 1
C14_4 C 0.9006(7) 0.3733(13) 0.6598(8) 0.058(4) Uani 0.489(12) 1 d . U P A 1
H14_4 H 0.886131 0.386793 0.631955 0.070 Uiso 0.489(12) 1 calc R U P A 1
C15_4 C 0.8933(7) 0.3017(12) 0.6815(7) 0.056(4) Uani 0.489(12) 1 d . U P A 1
H15_4 H 0.869326 0.269985 0.673687 0.067 Uiso 0.489(12) 1 calc R U P A 1
C16_4 C 0.9379(11) 0.5086(16) 0.6526(11) 0.059(5) Uani 0.489(12) 1 d . U P A 1
O161_4 O 0.9695(5) 0.5478(8) 0.6610(6) 0.061(3) Uani 0.489(12) 1 d . U P A 1
O162_4 O 0.9080(10) 0.5325(15) 0.6315(8) 0.055(3) Uani 0.489(12) 1 d . U P A 1
C10_5 C 0.9226(2) 0.2749(4) 0.7168(2) 0.0522(14) Uani 0.511(12) 1 d . U P A 2
C11_5 C 0.9639(4) 0.2970(10) 0.7036(6) 0.064(3) Uani 0.511(12) 1 d . U P A 2
H11_5 H 0.986919 0.262430 0.710847 0.076 Uiso 0.511(12) 1 calc R U P A 2
C12_5 C 0.9712(4) 0.3666(9) 0.6807(6) 0.060(3) Uani 0.511(12) 1 d . U P A 2
H12_5 H 0.999252 0.383706 0.674465 0.071 Uiso 0.511(12) 1 calc R U P A 2
C13_5 C 0.9346(6) 0.4163(12) 0.6655(6) 0.038(3) Uani 0.511(12) 1 d . U P A 2
C14_5 C 0.8944(6) 0.3838(11) 0.6758(6) 0.044(3) Uani 0.511(12) 1 d . U P A 2
H14_5 H 0.870010 0.412377 0.665882 0.053 Uiso 0.511(12) 1 calc R U P A 2
C15_5 C 0.8888(6) 0.3110(11) 0.7001(6) 0.052(3) Uani 0.511(12) 1 d . U P A 2
H15_5 H 0.861489 0.288517 0.704401 0.063 Uiso 0.511(12) 1 calc R U P A 2
C16_5 C 0.9405(10) 0.4937(13) 0.6421(9) 0.047(4) Uani 0.511(12) 1 d . U P A 2
O161_5 O 0.9760(5) 0.5263(8) 0.6449(6) 0.061(3) Uani 0.511(12) 1 d . U P A 2
O162_5 O 0.9094(9) 0.5190(14) 0.6169(8) 0.055(3) Uani 0.511(12) 1 d . U P A 2
C1_6 C 0.50082(15) -0.1411(4) 0.5338(2) 0.0492(15) Uani 1 1 d . . . . .
C2_6 C 0.5003(2) -0.1350(9) 0.4818(3) 0.097(4) Uani 1 1 d . . . . .
H2A_6 H 0.529059 -0.142189 0.469885 0.146 Uiso 1 1 calc R U . . .
H2B_6 H 0.489691 -0.081962 0.472644 0.146 Uiso 1 1 calc R U . . .
H2C_6 H 0.481962 -0.177036 0.469072 0.146 Uiso 1 1 calc R U . . .
O11_6 O 0.46926(14) -0.1257(4) 0.55736(19) 0.0832(19) Uani 1 1 d . . . . .
O12_6 O 0.53308(12) -0.1648(3) 0.55320(16) 0.0564(11) Uani 1 1 d . . . . .
O1_7 O 0.89240(18) 0.5575(4) 0.5063(2) 0.093(2) Uani 0.547(16) 1 d D U P A 2
O2_7 O 0.8381(5) 0.6012(10) 0.4651(6) 0.098(4) Uani 0.547(16) 1 d D U P A 2
O3_7 O 0.8872(6) 0.5389(13) 0.4278(5) 0.122(5) Uani 0.547(16) 1 d D U P A 2
C1_7 C 0.8743(6) 0.5646(12) 0.4697(5) 0.100(4) Uani 0.547(16) 1 d D U P A 2
C2_7 C 0.8534(7) 0.5534(19) 0.3926(7) 0.133(6) Uani 0.547(16) 1 d D U P A 2
H2A_7 H 0.849869 0.507649 0.370907 0.160 Uiso 0.547(16) 1 calc R U P A 2
H2B_7 H 0.857565 0.604086 0.375151 0.160 Uiso 0.547(16) 1 calc R U P A 2
C3_7 C 0.8166(7) 0.5592(18) 0.4292(8) 0.130(6) Uani 0.547(16) 1 d D U P A 2
H3_7 H 0.811723 0.503284 0.440915 0.156 Uiso 0.547(16) 1 calc R U P A 2
C4_7 C 0.7743(9) 0.590(2) 0.4125(12) 0.186(12) Uani 0.547(16) 1 d D U P A 2
H4A_7 H 0.773000 0.648363 0.416244 0.279 Uiso 0.547(16) 1 calc R U P A 2
H4B_7 H 0.751697 0.564624 0.430706 0.279 Uiso 0.547(16) 1 calc R U P A 2
H4C_7 H 0.770634 0.576004 0.379629 0.279 Uiso 0.547(16) 1 calc R U P A 2
O1_8 O 0.89240(18) 0.5575(4) 0.5063(2) 0.093(2) Uani 0.453(16) 1 d D U P A 1
O2_8 O 0.8293(8) 0.5775(18) 0.4657(10) 0.145(7) Uani 0.453(16) 1 d D U P A 1
O3_8 O 0.8743(7) 0.4868(16) 0.4442(8) 0.142(6) Uani 0.453(16) 1 d D U P A 1
C1_8 C 0.8663(8) 0.5454(17) 0.4762(8) 0.130(6) Uani 0.453(16) 1 d D U P A 1
C2_8 C 0.8482(9) 0.4981(18) 0.4036(10) 0.141(7) Uani 0.453(16) 1 d D U P A 1
H2A_8 H 0.828144 0.452960 0.399539 0.170 Uiso 0.453(16) 1 calc R U P A 1
H2B_8 H 0.865541 0.503704 0.375160 0.170 Uiso 0.453(16) 1 calc R U P A 1
C3_8 C 0.8252(11) 0.5768(19) 0.4152(11) 0.151(8) Uani 0.453(16) 1 d D U P A 1
H3_8 H 0.794627 0.566641 0.408604 0.181 Uiso 0.453(16) 1 calc R U P A 1
C4_8 C 0.8329(13) 0.6602(19) 0.4025(13) 0.173(13) Uani 0.453(16) 1 d D U P A 1
H4A_8 H 0.843023 0.689923 0.429703 0.259 Uiso 0.453(16) 1 calc R U P A 1
H4B_8 H 0.806661 0.684623 0.391263 0.259 Uiso 0.453(16) 1 calc R U P A 1
H4C_8 H 0.854300 0.662396 0.377933 0.259 Uiso 0.453(16) 1 calc R U P A 1
O1_9 O 0.83326(15) -0.1055(2) 0.60772(18) 0.0590(11) Uani 1 1 d D U . B 1
O2_9 O 0.8486(3) 0.0248(4) 0.6100(4) 0.129(3) Uani 1 1 d D U . B 1
O3_9 O 0.7884(3) -0.0227(5) 0.6392(4) 0.129(3) Uani 1 1 d D U . B 1
C1_9 C 0.8252(3) -0.0408(5) 0.6167(4) 0.088(2) Uani 1 1 d D U . B 1
C2_9 C 0.7870(5) 0.0631(8) 0.6467(7) 0.158(4) Uani 1 1 d D U . B 1
H2A_9 H 0.781825 0.075243 0.679879 0.189 Uiso 1 1 calc R U . B 1
H2B_9 H 0.764282 0.087914 0.627982 0.189 Uiso 1 1 calc R U . B 1
C3_9 C 0.8301(5) 0.0953(8) 0.6317(7) 0.161(4) Uani 1 1 d D U . B 1
H3_9 H 0.846462 0.104988 0.660871 0.193 Uiso 1 1 calc R U . B 1
C4_9 C 0.8395(8) 0.1695(12) 0.5986(9) 0.242(10) Uani 1 1 d D U . B 1
H4A_9 H 0.813206 0.187036 0.583776 0.363 Uiso 1 1 calc R U . B 1
H4B_9 H 0.859793 0.153261 0.574678 0.363 Uiso 1 1 calc R U . B 1
H4C_9 H 0.851287 0.213924 0.616825 0.363 Uiso 1 1 calc R U . B 1
O1_10 O 0.83106(12) 1.0660(2) 0.10771(16) 0.0479(9) Uani 0.372(6) 1 d D U P C 1
O2_10 O 0.8531(6) 0.9396(6) 0.0940(5) 0.073(4) Uani 0.372(6) 1 d D U P C 1
O3_10 O 0.8728(6) 1.0299(9) 0.0442(6) 0.097(4) Uani 0.372(6) 1 d D U P C 1
C1_10 C 0.8524(6) 1.0154(8) 0.0851(6) 0.065(4) Uani 0.372(6) 1 d D U P C 1
C2_10 C 0.8884(10) 0.9555(11) 0.0220(8) 0.091(5) Uani 0.372(6) 1 d D U P C 1
H2A_10 H 0.918491 0.959961 0.012883 0.109 Uiso 0.372(6) 1 calc R U P C 1
H2B_10 H 0.871287 0.940201 -0.005364 0.109 Uiso 0.372(6) 1 calc R U P C 1
C3_10 C 0.8823(9) 0.8981(10) 0.0619(8) 0.095(5) Uani 0.372(6) 1 d D U P C 1
H3_10 H 0.910038 0.894264 0.078274 0.114 Uiso 0.372(6) 1 calc R U P C 1
C4_10 C 0.8730(10) 0.8174(9) 0.0437(10) 0.112(9) Uani 0.372(6) 1 d D U P C 1
H4A_10 H 0.844377 0.801638 0.052880 0.168 Uiso 0.372(6) 1 calc R U P C 1
H4B_10 H 0.893346 0.778759 0.056418 0.168 Uiso 0.372(6) 1 calc R U P C 1
H4C_10 H 0.875108 0.818008 0.009814 0.168 Uiso 0.372(6) 1 calc R U P C 1
O1_11 O 0.83106(12) 1.0660(2) 0.10771(16) 0.0479(9) Uani 0.628(6) 1 d D U P C 2
O2_11 O 0.8293(4) 0.9332(6) 0.1204(5) 0.108(3) Uani 0.628(6) 1 d D U P C 2
O3_11 O 0.7813(3) 1.0037(7) 0.1527(5) 0.105(3) Uani 0.628(6) 1 d D U P C 2
C1_11 C 0.8145(4) 1.0056(7) 0.1248(5) 0.079(3) Uani 0.628(6) 1 d D U P C 2
C2_11 C 0.7718(6) 0.9283(11) 0.1706(8) 0.124(5) Uani 0.628(6) 1 d D U P C 2
H2A_11 H 0.744003 0.908929 0.159497 0.149 Uiso 0.628(6) 1 calc R U P C 2
H2B_11 H 0.771920 0.928720 0.204981 0.149 Uiso 0.628(6) 1 calc R U P C 2
C3_11 C 0.8066(6) 0.8789(9) 0.1519(7) 0.117(5) Uani 0.628(6) 1 d D U P C 2
H3_11 H 0.824784 0.853586 0.176259 0.141 Uiso 0.628(6) 1 calc R U P C 2
C4_11 C 0.7807(8) 0.8212(15) 0.1257(10) 0.175(10) Uani 0.628(6) 1 d D U P C 2
H4A_11 H 0.768479 0.781670 0.147079 0.262 Uiso 0.628(6) 1 calc R U P C 2
H4B_11 H 0.798411 0.793425 0.102848 0.262 Uiso 0.628(6) 1 calc R U P C 2
H4C_11 H 0.758005 0.850070 0.109665 0.262 Uiso 0.628(6) 1 calc R U P C 2
O1_12 O 0.61007(16) -0.1118(3) 0.49449(14) 0.0589(11) Uani 1 1 d D U . D 1
O2_12 O 0.66918(18) -0.1392(4) 0.4580(2) 0.0784(15) Uani 1 1 d D U . D 1
O3_12 O 0.6177(3) -0.0747(6) 0.4218(2) 0.129(3) Uani 1 1 d D U . D 1
C1_12 C 0.6319(3) -0.1089(6) 0.4611(3) 0.075(2) Uani 1 1 d D U . D 1
C2_12 C 0.6517(4) -0.0766(10) 0.3871(4) 0.127(4) Uani 1 1 d D U . D 1
H2A_12 H 0.665041 -0.023063 0.383524 0.152 Uiso 1 1 calc R U . D 1
H2B_12 H 0.641199 -0.095235 0.356603 0.152 Uiso 1 1 calc R U . D 1
C3_12 C 0.6818(4) -0.1366(9) 0.4083(4) 0.112(3) Uani 1 1 d D U . D 1
H3_12 H 0.676340 -0.190674 0.394181 0.135 Uiso 1 1 calc R U . D 1
C4_12 C 0.7265(4) -0.1146(11) 0.3997(5) 0.153(6) Uani 1 1 d D U . D 1
H4A_12 H 0.744810 -0.159590 0.408674 0.229 Uiso 1 1 calc R U . D 1
H4B_12 H 0.733780 -0.066917 0.418027 0.229 Uiso 1 1 calc R U . D 1
H4C_12 H 0.730443 -0.102884 0.366621 0.229 Uiso 1 1 calc R U . D 1
O1_13 O 0.9917(3) 0.7891(8) 0.3046(5) 0.153(4) Uani 1 1 d D U . E 1
O2_13 O 0.9921(2) 0.9214(7) 0.2892(4) 0.124(3) Uani 1 1 d D U . E 1
O3_13 O 0.9927(2) 0.8782(6) 0.3608(3) 0.121(3) Uani 1 1 d D U . E 1
C1_13 C 0.9920(4) 0.8577(9) 0.3168(5) 0.115(3) Uani 1 1 d D U . E 1
C2_13 C 0.9924(5) 0.9639(9) 0.3633(5) 0.142(4) Uani 1 1 d D U . E 1
H2A_13 H 1.017549 0.983597 0.380217 0.170 Uiso 1 1 calc R U . E 1
H2B_13 H 0.966782 0.982907 0.379727 0.170 Uiso 1 1 calc R U . E 1
C3_13 C 0.9927(4) 0.9938(10) 0.3142(5) 0.130(4) Uani 1 1 d D U . E 1
H3_13 H 1.022218 1.013585 0.309933 0.156 Uiso 1 1 calc R U . E 1
C4_13 C 0.9651(8) 1.0697(14) 0.3021(10) 0.266(10) Uani 1 1 d D U . E 1
H4A_13 H 0.942022 1.053871 0.281404 0.399 Uiso 1 1 calc R U . E 1
H4B_13 H 0.982728 1.110215 0.286722 0.399 Uiso 1 1 calc R U . E 1
H4C_13 H 0.953368 1.092467 0.330753 0.399 Uiso 1 1 calc R U . E 1

loop_
_atom_site_aniso_label
_atom_site_aniso_U_11
_atom_site_aniso_U_22
_atom_site_aniso_U_33
_atom_site_aniso_U_23
_atom_site_aniso_U_13
_atom_site_aniso_U_12
Ca1 0.0247(4) 0.0295(4) 0.0416(5) -0.0033(4) -0.0009(4) 0.0000(3)
Ca4 0.0244(4) 0.0287(4) 0.0258(4) -0.0012(4) 0.0008(3) 0.0004(3)
Ca2 0.0237(4) 0.0418(5) 0.0385(5) -0.0116(4) 0.0012(4) 0.0001(4)
Ca3 0.0230(4) 0.0298(4) 0.0264(4) -0.0015(4) -0.0009(3) -0.0005(3)
Ca5 0.0262(4) 0.0330(5) 0.0324(5) -0.0014(4) -0.0012(4) 0.0034(3)
O1 0.110(5) 0.120(5) 0.052(3) -0.008(3) -0.002(3) 0.029(4)
C16_1 0.033(2) 0.030(2) 0.049(3) 0.002(2) 0.003(2) 0.0036(19)
C20_1 0.046(3) 0.033(2) 0.031(2) 0.0050(19) -0.003(2) 0.008(2)
C21_1 0.037(2) 0.026(2) 0.055(3) 0.004(2) 0.001(2) 0.0077(19)
C22_1 0.025(2) 0.037(3) 0.056(3) 0.009(2) 0.001(2) -0.0005(18)
C23_1 0.030(2) 0.030(2) 0.038(3) 0.004(2) -0.006(2) 0.0007(18)
C24_1 0.040(3) 0.038(3) 0.036(3) 0.009(2) 0.007(2) 0.011(2)
C25_1 0.048(3) 0.034(3) 0.039(3) 0.001(2) 0.007(2) 0.003(2)
C26_1 0.028(2) 0.026(2) 0.038(3) 0.0019(18) -0.0069(19) 0.0001(17)
C30_1 0.051(3) 0.037(3) 0.034(3) 0.008(2) 0.006(2) 0.009(2)
C31_1 0.058(4) 0.061(4) 0.047(3) 0.019(3) 0.019(3) 0.026(3)
C32_1 0.046(3) 0.056(4) 0.046(3) 0.011(3) 0.003(3) 0.003(2)
C33_1 0.051(3) 0.051(3) 0.030(3) 0.004(2) 0.003(2) -0.003(2)
C34_1 0.053(3) 0.048(3) 0.037(3) 0.003(2) 0.008(2) 0.004(2)
C35_1 0.054(3) 0.038(3) 0.030(3) 0.004(2) 0.008(2) 0.006(2)
C36_1 0.058(4) 0.053(3) 0.034(3) 0.010(2) 0.002(3) -0.014(3)
C1_1 0.052(3) 0.033(3) 0.038(3) 0.001(2) 0.009(2) 0.009(2)
F2_1 0.083(2) 0.0421(17) 0.0315(16) 0.0029(13) 0.0124(16) 0.0114(16)
C2_1 0.050(3) 0.039(3) 0.028(2) 0.003(2) 0.009(2) 0.008(2)
O261_1 0.0306(16) 0.0316(16) 0.0366(17) 0.0064(14) -0.0048(14) -0.0016(12)
C3_1 0.046(3) 0.031(3) 0.038(3) 0.004(2) 0.006(2) 0.005(2)
O262_1 0.0313(17) 0.0335(17) 0.059(2) 0.0024(17) 0.0056(17) -0.0031(14)
F4_1 0.065(2) 0.0390(17) 0.0336(16) -0.0009(13) 0.0027(14) 0.0105(14)
C4_1 0.052(3) 0.028(2) 0.033(3) 0.0004(19) 0.005(2) 0.012(2)
O361_1 0.069(3) 0.052(2) 0.034(2) -0.0005(17) 0.014(2) -0.001(2)
C5_1 0.054(3) 0.031(3) 0.037(3) 0.009(2) 0.009(2) 0.009(2)
O362_1 0.067(3) 0.084(3) 0.037(2) 0.016(2) -0.016(2) -0.024(2)
F6_1 0.086(3) 0.0326(16) 0.0478(19) 0.0073(14) 0.0202(18) 0.0067(16)
C6_1 0.062(3) 0.032(3) 0.041(3) 0.007(2) 0.011(3) 0.015(2)
C10_1 0.046(3) 0.028(2) 0.047(3) 0.002(2) 0.007(2) 0.010(2)
C11_1 0.054(3) 0.042(3) 0.046(3) -0.002(2) -0.005(3) 0.010(2)
C12_1 0.051(3) 0.037(3) 0.052(3) -0.003(2) 0.001(3) 0.021(2)
C13_1 0.039(3) 0.029(3) 0.057(3) -0.001(2) -0.003(2) 0.009(2)
C14_1 0.052(3) 0.039(3) 0.063(4) -0.013(3) -0.010(3) 0.016(2)
C15_1 0.070(4) 0.030(3) 0.070(4) -0.013(3) -0.012(3) 0.021(3)
O161_1 0.0346(17) 0.0291(16) 0.051(2) -0.0020(16) -0.0026(16) 0.0087(13)
O162_1 0.047(2) 0.0321(18) 0.057(2) 0.0015(17) -0.0108(19) 0.0010(15)
C1_2 0.058(3) 0.044(3) 0.045(3) 0.001(2) 0.009(3) -0.016(3)
C2_2 0.058(3) 0.039(3) 0.048(3) -0.017(2) 0.011(3) -0.006(2)
C3_2 0.047(3) 0.034(3) 0.038(3) -0.007(2) 0.013(2) -0.012(2)
C4_2 0.041(3) 0.036(3) 0.039(3) -0.008(2) 0.010(2) -0.009(2)
C5_2 0.051(3) 0.039(3) 0.037(3) -0.008(2) 0.008(2) -0.011(2)
C6_2 0.071(4) 0.042(3) 0.031(3) -0.007(2) 0.015(3) -0.021(3)
C20_2 0.053(3) 0.038(3) 0.039(3) -0.009(2) 0.014(2) -0.002(2)
C21_2 0.050(3) 0.046(3) 0.053(3) -0.012(3) 0.012(3) -0.019(2)
C22_2 0.042(3) 0.043(3) 0.052(3) -0.022(3) 0.008(2) -0.011(2)
C23_2 0.039(3) 0.038(3) 0.033(3) -0.009(2) 0.006(2) -0.005(2)
C24_2 0.044(3) 0.046(3) 0.036(3) -0.009(2) 0.011(2) -0.007(2)
C25_2 0.046(3) 0.053(3) 0.036(3) -0.011(2) 0.005(2) -0.015(2)
C26_2 0.055(3) 0.033(3) 0.033(3) -0.011(2) -0.003(2) 0.005(2)
C30_2 0.040(3) 0.036(3) 0.034(3) -0.015(2) 0.007(2) -0.008(2)
C31_2 0.041(3) 0.050(3) 0.054(3) -0.025(3) 0.017(2) -0.019(2)
C32_2 0.036(3) 0.058(4) 0.059(4) -0.026(3) 0.014(3) -0.009(2)
C33_2 0.024(2) 0.044(3) 0.038(3) -0.009(2) -0.002(2) 0.0009(18)
C34_2 0.033(2) 0.036(2) 0.034(2) -0.007(2) 0.005(2) -0.0042(18)
C35_2 0.041(3) 0.046(3) 0.032(3) -0.006(2) 0.009(2) -0.002(2)
C36_2 0.025(2) 0.037(2) 0.033(2) -0.0030(19) 0.0009(18) 0.0057(18)
F2_2 0.080(2) 0.0343(17) 0.070(2) -0.0120(16) 0.019(2) -0.0119(16)
F4_2 0.0633(19) 0.0344(16) 0.0370(16) -0.0047(12) 0.0119(14) -0.0128(13)
F6_2 0.080(2) 0.061(2) 0.0385(18) -0.0069(16) 0.0190(17) -0.0185(18)
O261_2 0.044(2) 0.046(2) 0.0348(19) -0.0043(16) 0.0105(16) -0.0038(16)
O262_2 0.062(2) 0.041(2) 0.044(2) -0.0153(17) -0.0073(19) -0.0007(18)
O361_2 0.0243(15) 0.0425(18) 0.0335(17) -0.0083(15) -0.0061(14) 0.0033(13)
O362_2 0.0237(15) 0.0416(19) 0.056(2) -0.0123(18) 0.0010(16) 0.0041(13)
C16_3 0.024(2) 0.032(2) 0.029(2) -0.0029(18) -0.0009(18) 0.0018(16)
C20_3 0.050(3) 0.039(3) 0.025(2) -0.0014(19) -0.002(2) 0.005(2)
C21_3 0.055(3) 0.047(3) 0.035(3) -0.001(2) 0.001(2) 0.011(2)
C22_3 0.057(3) 0.042(3) 0.037(3) 0.002(2) 0.001(3) 0.015(2)
C23_3 0.034(2) 0.037(3) 0.029(2) -0.0011(19) 0.0019(18) 0.0068(19)
C24_3 0.050(3) 0.041(3) 0.038(3) -0.005(2) 0.003(2) 0.011(2)
C25_3 0.045(3) 0.046(3) 0.036(3) -0.002(2) -0.005(2) 0.009(2)
C26_3 0.026(2) 0.034(2) 0.030(2) 0.0002(18) -0.0030(17) 0.0021(17)
C30_3 0.056(3) 0.022(2) 0.031(2) -0.0026(18) 0.001(2) -0.012(2)
C31_3 0.047(3) 0.042(3) 0.058(4) 0.008(3) 0.015(3) 0.002(2)
C32_3 0.036(3) 0.035(3) 0.065(4) 0.006(3) 0.012(2) 0.001(2)
C33_3 0.032(2) 0.032(2) 0.026(2) 0.0009(18) 0.0036(18) -0.0031(18)
C34_3 0.031(2) 0.037(3) 0.040(3) 0.000(2) 0.006(2) 0.0000(18)
C35_3 0.044(3) 0.034(3) 0.033(3) 0.001(2) 0.006(2) -0.007(2)
C36_3 0.025(2) 0.033(2) 0.030(2) -0.0004(18) -0.0024(18) -0.0058(17)
C1_3 0.058(3) 0.035(3) 0.038(3) 0.000(2) 0.009(2) -0.004(2)
F2_3 0.086(2) 0.0345(16) 0.0336(16) 0.0011(13) 0.0074(16) -0.0038(16)
C2_3 0.055(3) 0.028(2) 0.037(3) -0.001(2) 0.001(2) -0.001(2)
O261_3 0.0312(17) 0.046(2) 0.0279(17) -0.0017(14) 0.0031(14) 0.0070(14)
C3_3 0.052(3) 0.033(3) 0.027(2) 0.0022(19) 0.005(2) 0.000(2)
O262_3 0.0349(17) 0.048(2) 0.0274(17) -0.0042(15) -0.0029(14) 0.0072(14)
F6_3 0.080(2) 0.0317(15) 0.0370(16) -0.0055(13) -0.0003(16) -0.0065(15)
C4_3 0.061(3) 0.034(3) 0.032(3) -0.004(2) -0.002(2) -0.006(2)
O361_3 0.0248(15) 0.0391(18) 0.0426(19) 0.0102(15) -0.0022(14) -0.0023(13)
C5_3 0.054(3) 0.031(2) 0.027(2) 0.0021(19) 0.003(2) -0.005(2)
O362_3 0.0267(16) 0.0320(17) 0.047(2) 0.0067(15) 0.0032(15) -0.0023(12)
F4_3 0.072(2) 0.0322(15) 0.0269(15) -0.0012(11) -0.0004(14) -0.0070(14)
C6_3 0.052(3) 0.028(2) 0.028(2) -0.0024(18) 0.007(2) -0.004(2)
C10_3 0.050(3) 0.037(3) 0.027(2) 0.000(2) 0.000(2) -0.003(2)
C11_3 0.041(3) 0.037(3) 0.035(3) -0.008(2) -0.004(2) -0.004(2)
C12_3 0.032(2) 0.027(2) 0.040(3) -0.0037(19) -0.003(2) 0.0016(18)
C13_3 0.028(2) 0.033(2) 0.039(3) -0.007(2) 0.0024(19) -0.0011(18)
C14_3 0.033(2) 0.038(3) 0.056(3) -0.008(2) -0.006(2) 0.002(2)
C15_3 0.051(3) 0.031(3) 0.057(4) -0.011(2) 0.000(3) 0.010(2)
O161_3 0.0282(15) 0.0272(15) 0.0421(19) -0.0071(13) 0.0017(14) -0.0018(12)
O162_3 0.0271(15) 0.0350(18) 0.047(2) -0.0090(15) -0.0017(15) -0.0002(13)
C10_4 0.054(3) 0.045(3) 0.058(3) 0.012(3) 0.008(3) -0.011(2)
C11_4 0.064(7) 0.037(5) 0.059(7) 0.002(5) -0.004(6) -0.019(5)
C12_4 0.064(7) 0.048(6) 0.069(8) 0.009(6) 0.004(6) -0.021(5)
C13_4 0.064(9) 0.048(8) 0.068(10) 0.007(8) 0.022(8) -0.007(7)
C14_4 0.066(9) 0.047(8) 0.062(9) 0.006(7) 0.016(8) -0.006(6)
C15_4 0.065(8) 0.045(7) 0.057(8) -0.001(7) 0.003(7) -0.017(6)
C16_4 0.049(7) 0.026(9) 0.101(12) -0.004(7) 0.017(9) -0.001(7)
O161_4 0.059(5) 0.024(6) 0.101(9) 0.005(4) 0.005(5) -0.006(4)
O162_4 0.050(3) 0.024(6) 0.091(11) 0.003(6) 0.007(8) 0.006(4)
C10_5 0.054(3) 0.045(3) 0.058(3) 0.012(3) 0.008(3) -0.011(2)
C11_5 0.046(6) 0.066(7) 0.079(8) 0.026(7) 0.003(6) -0.007(5)
C12_5 0.055(6) 0.054(6) 0.070(7) 0.019(6) 0.011(6) -0.006(5)
C13_5 0.034(6) 0.032(6) 0.049(7) 0.009(5) 0.019(5) -0.001(4)
C14_5 0.042(6) 0.043(6) 0.049(7) 0.007(6) 0.010(6) 0.011(5)
C15_5 0.050(6) 0.052(7) 0.054(8) 0.006(7) 0.005(7) -0.008(5)
C16_5 0.047(6) 0.016(7) 0.078(9) -0.001(6) 0.009(7) -0.004(6)
O161_5 0.059(5) 0.024(6) 0.101(9) 0.005(4) 0.005(5) -0.006(4)
O162_5 0.050(3) 0.024(6) 0.091(11) 0.003(6) 0.007(8) 0.006(4)
C1_6 0.026(3) 0.068(4) 0.053(4) 0.023(3) -0.001(2) -0.004(2)
C2_6 0.042(4) 0.192(11) 0.058(5) 0.047(6) -0.003(3) -0.019(5)
O11_6 0.036(2) 0.148(5) 0.065(3) 0.053(3) 0.014(2) 0.017(3)
O12_6 0.0283(19) 0.092(3) 0.049(2) -0.002(2) -0.0084(17) 0.0021(19)
O1_7 0.070(3) 0.122(5) 0.087(4) -0.065(4) 0.007(3) -0.004(3)
O2_7 0.110(9) 0.106(9) 0.078(7) -0.015(6) 0.023(7) -0.037(7)
O3_7 0.141(10) 0.139(10) 0.086(8) -0.030(8) 0.013(7) -0.021(9)
C1_7 0.111(8) 0.114(8) 0.074(7) -0.057(7) 0.004(7) -0.036(7)
C2_7 0.151(12) 0.146(12) 0.103(10) -0.006(10) -0.001(10) -0.039(11)
C3_7 0.139(11) 0.140(11) 0.111(10) 0.001(10) 0.017(9) -0.037(10)
C4_7 0.19(2) 0.17(2) 0.19(2) 0.00(2) 0.02(2) -0.02(2)
O1_8 0.070(3) 0.122(5) 0.087(4) -0.065(4) 0.007(3) -0.004(3)
O2_8 0.117(11) 0.163(14) 0.155(13) -0.051(12) 0.022(11) -0.008(11)
O3_8 0.126(11) 0.171(13) 0.129(11) -0.080(10) 0.018(9) -0.030(10)
C1_8 0.110(10) 0.154(11) 0.127(10) -0.065(9) 0.021(9) -0.023(10)
C2_8 0.116(12) 0.166(14) 0.142(13) -0.078(12) 0.010(11) -0.034(12)
C3_8 0.117(12) 0.176(14) 0.159(14) -0.055(13) 0.021(12) -0.014(12)
C4_8 0.15(2) 0.20(3) 0.17(2) -0.03(2) 0.05(2) 0.03(2)
O1_9 0.073(3) 0.034(2) 0.070(3) 0.009(2) -0.023(2) -0.0144(19)
O2_9 0.135(5) 0.062(3) 0.189(7) -0.004(4) -0.040(6) -0.022(4)
O3_9 0.113(5) 0.105(5) 0.170(7) -0.047(5) -0.044(5) 0.012(4)
C1_9 0.083(5) 0.054(4) 0.126(6) -0.014(4) -0.045(5) -0.007(4)
C2_9 0.147(8) 0.105(7) 0.221(10) -0.058(8) -0.025(8) 0.007(7)
C3_9 0.164(9) 0.086(6) 0.233(10) -0.037(7) -0.038(9) -0.013(7)
C4_9 0.27(2) 0.156(15) 0.31(2) -0.013(17) 0.00(2) -0.015(16)
O1_10 0.050(2) 0.0348(19) 0.059(2) -0.0003(18) -0.0180(19) 0.0083(16)
O2_10 0.125(9) 0.024(5) 0.070(7) -0.006(5) 0.013(7) 0.022(6)
O3_10 0.130(10) 0.071(7) 0.089(8) 0.017(7) 0.045(8) 0.037(7)
C1_10 0.092(8) 0.035(6) 0.068(7) 0.002(6) -0.007(7) 0.024(6)
C2_10 0.133(11) 0.054(8) 0.085(10) 0.013(8) 0.037(9) 0.031(9)
C3_10 0.144(11) 0.045(7) 0.095(10) 0.013(7) 0.032(9) 0.029(8)
C4_10 0.158(19) 0.019(7) 0.160(19) 0.010(10) 0.095(16) 0.013(10)
O1_11 0.050(2) 0.0348(19) 0.059(2) -0.0003(18) -0.0180(19) 0.0083(16)
O2_11 0.109(7) 0.060(5) 0.156(9) 0.015(6) -0.011(7) 0.010(5)
O3_11 0.085(6) 0.097(6) 0.134(8) 0.045(6) -0.012(6) 0.007(5)
C1_11 0.064(5) 0.059(5) 0.113(7) 0.009(5) -0.019(6) 0.014(5)
C2_11 0.106(9) 0.122(9) 0.144(10) 0.040(9) -0.008(9) -0.023(8)
C3_11 0.118(9) 0.074(8) 0.160(11) 0.021(8) -0.035(8) -0.007(7)
C4_11 0.140(16) 0.20(2) 0.19(2) 0.009(17) -0.090(15) -0.001(15)
O1_12 0.077(3) 0.069(3) 0.030(2) 0.0100(19) -0.003(2) -0.002(2)
O2_12 0.071(3) 0.090(4) 0.074(3) 0.000(3) 0.004(3) -0.007(3)
O3_12 0.127(5) 0.187(7) 0.074(4) 0.055(5) 0.016(4) 0.021(5)
C1_12 0.074(4) 0.102(5) 0.050(4) 0.019(4) 0.010(3) -0.006(4)
C2_12 0.118(7) 0.178(9) 0.084(6) 0.034(6) 0.028(6) 0.014(7)
C3_12 0.101(6) 0.138(7) 0.097(6) 0.004(6) 0.041(5) 0.005(6)
C4_12 0.139(11) 0.193(14) 0.127(10) 0.015(10) 0.026(9) 0.057(10)
O1_13 0.085(5) 0.182(10) 0.192(11) 0.003(9) 0.004(6) -0.021(6)
O2_13 0.089(4) 0.161(7) 0.123(6) 0.026(5) -0.015(4) -0.017(5)
O3_13 0.094(5) 0.149(6) 0.120(6) 0.044(6) -0.002(4) -0.009(5)
C1_13 0.077(5) 0.148(8) 0.121(8) 0.019(7) -0.014(6) -0.018(6)
C2_13 0.125(7) 0.174(9) 0.125(8) 0.028(8) -0.023(7) -0.017(8)
C3_13 0.097(6) 0.166(9) 0.127(8) 0.032(7) -0.003(6) -0.012(7)
C4_13 0.25(2) 0.31(2) 0.24(2) 0.06(2) -0.005(19) -0.05(2)

loop_
_atom_type_symbol
_atom_type_description
_atom_type_scat_dispersion_real
_atom_type_scat_dispersion_imag
_atom_type_scat_source
C C 0.0033 0.0016 'International Tables Vol C Tables 4.2.6.8 and 6.1.1.4'
H H 0.0000 0.0000 'International Tables Vol C Tables 4.2.6.8 and 6.1.1.4'
Ca Ca 0.2262 0.3064 'International Tables Vol C Tables 4.2.6.8 and 6.1.1.4'
F F 0.0171 0.0103 'International Tables Vol C Tables 4.2.6.8 and 6.1.1.4'
O O 0.0106 0.0060 'International Tables Vol C Tables 4.2.6.8 and 6.1.1.4'

loop_
_geom_angle_atom_site_label_1
_geom_angle_atom_site_label_2
_geom_angle_atom_site_label_3
_geom_angle
_geom_angle_site_symmetry_1
_geom_angle_site_symmetry_3
_geom_angle_publ_flag
O161_4 Ca1 O362_2 87.8(4) 2_764 2_754 ?
O161_4 Ca1 O161_1 91.9(4) 2_764 . ?
O362_2 Ca1 O161_1 179.33(16) 2_754 . ?
O161_4 Ca1 O161_5 15.2(5) 2_764 2_764 ?
O362_2 Ca1 O161_5 96.1(4) 2_754 2_764 ?
O161_1 Ca1 O161_5 83.7(4) . 2_764 ?
O161_4 Ca1 O262_1 161.8(5) 2_764 1_545 ?
O362_2 Ca1 O262_1 100.85(13) 2_754 1_545 ?
O161_1 Ca1 O262_1 79.32(12) . 1_545 ?
O161_4 Ca1 O1 78.0(5) 2_764 . ?
O362_2 Ca1 O1 87.80(19) 2_754 . ?
O161_1 Ca1 O1 91.56(19) . . ?
O161_5 Ca1 O1 91.0(5) 2_764 . ?
O262_1 Ca1 O1 86.3(2) 1_545 . ?
O161_4 Ca1 O12_6 121.6(4) 2_764 4_654 ?
O362_2 Ca1 O12_6 103.75(15) 2_754 4_654 ?
O161_1 Ca1 O12_6 76.92(14) . 4_654 ?
O262_1 Ca1 O12_6 72.20(15) 1_545 4_654 ?
O1 Ca1 O12_6 157.1(2) . 4_654 ?
O161_4 Ca1 O11_6 84.3(5) 2_764 4_654 ?
O362_2 Ca1 O11_6 71.22(16) 2_754 4_654 ?
O161_1 Ca1 O11_6 109.32(16) . 4_654 ?
O262_1 Ca1 O11_6 113.58(18) 1_545 4_654 ?
O1 Ca1 O11_6 153.0(2) . 4_654 ?
O12_6 Ca1 O11_6 49.07(15) 4_654 4_654 ?
O161_4 Ca1 C1_6 103.2(5) 2_764 4_654 ?
O362_2 Ca1 C1_6 87.85(15) 2_754 4_654 ?
O161_1 Ca1 C1_6 92.79(15) . 4_654 ?
O262_1 Ca1 C1_6 93.18(16) 1_545 4_654 ?
O1 Ca1 C1_6 175.4(2) . 4_654 ?
O12_6 Ca1 C1_6 24.42(14) 4_654 4_654 ?
O11_6 Ca1 C1_6 24.66(15) 4_654 4_654 ?
O161_4 Ca1 Ca5 129.4(4) 2_764 4_654 ?
O362_2 Ca1 Ca5 135.34(11) 2_754 4_654 ?
O161_1 Ca1 Ca5 45.24(9) . 4_654 ?
O262_1 Ca1 Ca5 52.44(10) 1_545 4_654 ?
O1 Ca1 Ca5 119.98(17) . 4_654 ?
O12_6 Ca1 Ca5 39.32(9) 4_654 4_654 ?
O11_6 Ca1 Ca5 86.99(10) 4_654 4_654 ?
C1_6 Ca1 Ca5 62.75(10) 4_654 4_654 ?
O161_4 Ca1 Ca2 67.3(5) 2_764 2_764 ?
O362_2 Ca1 Ca2 42.25(9) 2_754 2_764 ?
O161_1 Ca1 Ca2 138.06(10) . 2_764 ?
O262_1 Ca1 Ca2 129.19(10) 1_545 2_764 ?
O1 Ca1 Ca2 117.02(17) . 2_764 ?
O12_6 Ca1 Ca2 83.74(9) 4_654 2_764 ?
O11_6 Ca1 Ca2 36.27(10) 4_654 2_764 ?
C1_6 Ca1 Ca2 60.05(10) 4_654 2_764 ?
Ca5 Ca1 Ca2 122.78(4) 4_654 2_764 ?
O261_3 Ca4 O261_2 161.61(13) . 1_554 ?
O261_3 Ca4 O161_3 84.03(12) . 4_644 ?
O261_2 Ca4 O161_3 77.59(13) 1_554 4_644 ?
O261_3 Ca4 O1_10 95.21(15) . 1_545 ?
O261_2 Ca4 O1_10 82.26(15) 1_554 1_545 ?
O161_3 Ca4 O1_10 83.32(12) 4_644 1_545 ?
O261_3 Ca4 O261_1 85.13(12) . 1_545 ?
O261_2 Ca4 O261_1 112.93(13) 1_554 1_545 ?
O161_3 Ca4 O261_1 165.92(12) 4_644 1_545 ?
O1_10 Ca4 O261_1 88.76(12) 1_545 1_545 ?
O261_3 Ca4 O362_3 103.87(13) . 4_654 ?
O261_2 Ca4 O362_3 86.26(13) 1_554 4_654 ?
O161_3 Ca4 O362_3 120.88(11) 4_644 4_654 ?
O1_10 Ca4 O362_3 150.19(13) 1_545 4_654 ?
O261_1 Ca4 O362_3 70.58(11) 1_545 4_654 ?
O261_3 Ca4 O361_3 88.28(12) . 4_654 ?
O261_2 Ca4 O361_3 86.21(13) 1_554 4_654 ?
O161_3 Ca4 O361_3 70.85(11) 4_644 4_654 ?
O1_10 Ca4 O361_3 153.45(13) 1_545 4_654 ?
O261_1 Ca4 O361_3 117.77(11) 1_545 4_654 ?
O362_3 Ca4 O361_3 51.42(10) 4_654 4_654 ?
O261_3 Ca4 O262_2 150.10(12) . 1_554 ?
O261_2 Ca4 O262_2 48.01(12) 1_554 1_554 ?
O161_3 Ca4 O262_2 125.27(12) 4_644 1_554 ?
O1_10 Ca4 O262_2 83.83(14) 1_545 1_554 ?
O261_1 Ca4 O262_2 64.99(12) 1_545 1_554 ?
O362_3 Ca4 O262_2 68.20(12) 4_654 1_554 ?
O361_3 Ca4 O262_2 105.83(12) 4_654 1_554 ?
O261_3 Ca4 C36_3 98.97(13) . 4_654 ?
O261_2 Ca4 C36_3 83.39(14) 1_554 4_654 ?
O161_3 Ca4 C36_3 95.29(12) 4_644 4_654 ?
O1_10 Ca4 C36_3 165.54(15) 1_545 4_654 ?
O261_1 Ca4 C36_3 95.24(12) 1_545 4_654 ?
O362_3 Ca4 C36_3 25.88(12) 4_654 4_654 ?
O361_3 Ca4 C36_3 25.75(12) 4_654 4_654 ?
O262_2 Ca4 C36_3 85.29(12) 1_554 4_654 ?
O261_3 Ca4 C26_2 173.79(14) . 1_554 ?
O261_2 Ca4 C26_2 23.50(14) 1_554 1_554 ?
O161_3 Ca4 C26_2 100.85(14) 4_644 1_554 ?
O1_10 Ca4 C26_2 81.65(15) 1_545 1_554 ?
O261_1 Ca4 C26_2 89.43(14) 1_545 1_554 ?
O362_3 Ca4 C26_2 77.03(14) 4_654 1_554 ?
O361_3 Ca4 C26_2 96.93(14) 4_654 1_554 ?
O262_2 Ca4 C26_2 24.53(14) 1_554 1_554 ?
C36_3 Ca4 C26_2 84.50(14) 4_654 1_554 ?
O261_3 Ca4 Ca5 116.76(10) . 4_654 ?
O261_2 Ca4 Ca5 80.82(9) 1_554 4_654 ?
O161_3 Ca4 Ca5 151.98(9) 4_644 4_654 ?
O1_10 Ca4 Ca5 111.29(10) 1_545 4_654 ?
O261_1 Ca4 Ca5 42.10(8) 1_545 4_654 ?
O362_3 Ca4 Ca5 39.37(7) 4_654 4_654 ?
O361_3 Ca4 Ca5 90.19(8) 4_654 4_654 ?
O262_2 Ca4 Ca5 39.25(8) 1_554 4_654 ?
C36_3 Ca4 Ca5 64.45(9) 4_654 4_654 ?
C26_2 Ca4 Ca5 60.05(11) 1_554 4_654 ?
O261_3 Ca4 Ca3 69.14(8) . . ?
O261_2 Ca4 Ca3 96.51(10) 1_554 . ?
O161_3 Ca4 Ca3 40.42(8) 4_644 . ?
O1_10 Ca4 Ca3 121.25(10) 1_545 . ?
O261_1 Ca4 Ca3 141.04(9) 1_545 . ?
O362_3 Ca4 Ca3 87.27(8) 4_654 . ?
O361_3 Ca4 Ca3 36.70(7) 4_654 . ?
O262_2 Ca4 Ca3 135.99(9) 1_554 . ?
C36_3 Ca4 Ca3 62.25(9) 4_654 . ?
C26_2 Ca4 Ca3 117.07(11) 1_554 . ?
Ca5 Ca4 Ca3 126.57(3) 4_654 . ?
O162_5 Ca2 O362_1 176.1(5) . . ?
O362_1 Ca2 O11_6 93.1(2) . 3 ?
O362_1 Ca2 O162_4 171.7(5) . . ?
O11_6 Ca2 O162_4 90.7(8) 3 . ?
O162_5 Ca2 O162_3 90.8(8) . . ?
O362_1 Ca2 O162_3 88.58(16) . . ?
O11_6 Ca2 O162_3 167.06(16) 3 . ?
O162_4 Ca2 O162_3 89.3(8) . . ?
O162_5 Ca2 O1_7 90.1(5) . . ?
O362_1 Ca2 O1_7 86.0(2) . . ?
O11_6 Ca2 O1_7 81.36(18) 3 . ?
O162_3 Ca2 O1_7 85.96(17) . . ?
O362_1 Ca2 O1_8 86.0(2) . . ?
O11_6 Ca2 O1_8 81.36(18) 3 . ?
O162_4 Ca2 O1_8 101.8(5) . . ?
O162_3 Ca2 O1_8 85.96(17) . . ?
O362_1 Ca2 O361_2 80.97(16) . 1_565 ?
O11_6 Ca2 O361_2 122.46(15) 3 1_565 ?
O162_4 Ca2 O361_2 90.8(5) . 1_565 ?
O162_3 Ca2 O361_2 70.47(11) . 1_565 ?
O1_8 Ca2 O361_2 153.22(17) . 1_565 ?
O362_1 Ca2 O362_2 87.81(15) . 1_565 ?
O11_6 Ca2 O362_2 71.46(15) 3 1_565 ?
O162_4 Ca2 O362_2 86.5(6) . 1_565 ?
O162_3 Ca2 O362_2 121.45(12) . 1_565 ?
O1_8 Ca2 O362_2 151.74(17) . 1_565 ?
O361_2 Ca2 O362_2 51.27(10) 1_565 1_565 ?
O362_1 Ca2 C36_2 81.91(16) . 1_565 ?
O11_6 Ca2 C36_2 96.86(16) 3 1_565 ?
O162_4 Ca2 C36_2 90.4(5) . 1_565 ?
O162_3 Ca2 C36_2 96.08(13) . 1_565 ?
O1_8 Ca2 C36_2 167.7(2) . 1_565 ?
O361_2 Ca2 C36_2 25.62(12) 1_565 1_565 ?
O362_2 Ca2 C36_2 25.78(12) 1_565 1_565 ?
O362_1 Ca2 Ca3 62.18(14) . 4_655 ?
O11_6 Ca2 Ca3 148.37(18) 3 4_655 ?
O162_4 Ca2 Ca3 111.5(6) . 4_655 ?
O162_3 Ca2 Ca3 41.53(8) . 4_655 ?
O1_8 Ca2 Ca3 113.78(15) . 4_655 ?
O361_2 Ca2 Ca3 39.52(7) 1_565 4_655 ?
O362_2 Ca2 Ca3 87.24(8) 1_565 4_655 ?
C36_2 Ca2 Ca3 62.26(9) 1_565 4_655 ?
O362_1 Ca2 Ca1 108.05(12) . 2_765 ?
O11_6 Ca2 Ca1 41.94(13) 3 2_765 ?
O162_4 Ca2 Ca1 70.3(8) . 2_765 ?
O162_3 Ca2 Ca1 148.56(10) . 2_765 ?
O1_8 Ca2 Ca1 120.78(14) . 2_765 ?
O361_2 Ca2 Ca1 85.64(8) 1_565 2_765 ?
O362_2 Ca2 Ca1 36.85(7) 1_565 2_765 ?
C36_2 Ca2 Ca1 61.56(9) 1_565 2_765 ?
Ca3 Ca2 Ca1 123.79(3) 4_655 2_765 ?
O262_3 Ca3 O361_3 87.92(13) . 4_654 ?
O262_3 Ca3 O361_1 167.38(15) . 4_644 ?
O361_3 Ca3 O361_1 80.29(15) 4_654 4_644 ?
O262_3 Ca3 O1_9 94.15(16) . 4_654 ?
O361_3 Ca3 O1_9 88.11(14) 4_654 4_654 ?
O361_1 Ca3 O1_9 81.07(17) 4_644 4_654 ?
O262_3 Ca3 O361_2 85.12(13) . 4_654 ?
O361_3 Ca3 O361_2 168.95(13) 4_654 4_654 ?
O361_1 Ca3 O361_2 105.83(15) 4_644 4_654 ?
O1_9 Ca3 O361_2 83.85(14) 4_654 4_654 ?
O262_3 Ca3 O162_3 107.54(13) . 4_644 ?
O361_3 Ca3 O162_3 120.51(12) 4_654 4_644 ?
O361_1 Ca3 O162_3 82.57(14) 4_644 4_644 ?
O1_9 Ca3 O162_3 143.79(15) 4_654 4_644 ?
O361_2 Ca3 O162_3 69.94(11) 4_654 4_644 ?
O262_3 Ca3 O161_3 88.71(12) . 4_644 ?
O361_3 Ca3 O161_3 72.25(12) 4_654 4_644 ?
O361_1 Ca3 O161_3 91.94(14) 4_644 4_644 ?
O1_9 Ca3 O161_3 160.06(14) 4_654 4_644 ?
O361_2 Ca3 O161_3 116.07(12) 4_654 4_644 ?
O162_3 Ca3 O161_3 51.92(10) 4_644 4_644 ?
O262_3 Ca3 C16_3 101.13(13) . 4_644 ?
O361_3 Ca3 C16_3 95.63(13) 4_654 4_644 ?
O361_1 Ca3 C16_3 84.61(14) 4_644 4_644 ?
O1_9 Ca3 C16_3 164.37(17) 4_654 4_644 ?
O361_2 Ca3 C16_3 94.12(12) 4_654 4_644 ?
O162_3 Ca3 C16_3 26.05(12) 4_644 4_644 ?
O161_3 Ca3 C16_3 26.07(11) 4_644 4_644 ?
O262_3 Ca3 C36_1 169.44(14) . 4_644 ?
O361_3 Ca3 C36_1 99.98(15) 4_654 4_644 ?
O361_1 Ca3 C36_1 19.85(17) 4_644 4_644 ?
O1_9 Ca3 C36_1 79.23(18) 4_654 4_644 ?
O361_2 Ca3 C36_1 85.99(15) 4_654 4_644 ?
O162_3 Ca3 C36_1 74.56(15) 4_644 4_644 ?
O161_3 Ca3 C36_1 100.33(14) 4_644 4_644 ?
C16_3 Ca3 C36_1 85.17(15) 4_644 4_644 ?
O262_3 Ca3 Ca2 118.05(10) . 4_644 ?
O361_3 Ca3 Ca2 148.86(10) 4_654 4_644 ?
O361_1 Ca3 Ca2 74.56(12) 4_644 4_644 ?
O1_9 Ca3 Ca2 105.53(13) 4_654 4_644 ?
O361_2 Ca3 Ca2 41.72(8) 4_654 4_644 ?
O162_3 Ca3 Ca2 38.66(8) 4_644 4_644 ?
O161_3 Ca3 Ca2 90.36(8) 4_644 4_644 ?
C16_3 Ca3 Ca2 64.29(9) 4_644 4_644 ?
C36_1 Ca3 Ca2 56.99(12) 4_644 4_644 ?
O262_3 Ca3 Ca4 71.14(9) . . ?
O361_3 Ca3 Ca4 40.49(8) 4_654 . ?
O361_1 Ca3 Ca4 101.96(12) 4_644 . ?
O1_9 Ca3 Ca4 124.95(12) 4_654 . ?
O361_2 Ca3 Ca4 142.81(9) 4_654 . ?
O162_3 Ca3 Ca4 89.97(8) 4_644 . ?
O161_3 Ca3 Ca4 38.21(7) 4_644 . ?
C16_3 Ca3 Ca4 64.28(9) 4_644 . ?
C36_1 Ca3 Ca4 119.40(12) 4_644 . ?
Ca2 Ca3 Ca4 128.55(3) 4_644 . ?
O12_6 Ca5 O262_2 98.75(17) . 4_644 ?
O12_6 Ca5 O362_3 170.53(16) . . ?
O262_2 Ca5 O362_3 81.99(14) 4_644 . ?
O12_6 Ca5 O162_1 90.55(16) . 4_645 ?
O262_2 Ca5 O162_1 155.57(15) 4_644 4_645 ?
O362_3 Ca5 O162_1 85.26(13) . 4_645 ?
O12_6 Ca5 O1_12 82.23(17) . . ?
O262_2 Ca5 O1_12 82.71(17) 4_644 . ?
O362_3 Ca5 O1_12 88.52(15) . . ?
O162_1 Ca5 O1_12 76.20(16) 4_645 . ?
O12_6 Ca5 O261_1 116.11(15) . 4_635 ?
O262_2 Ca5 O261_1 74.17(14) 4_644 4_635 ?
O362_3 Ca5 O261_1 73.24(12) . 4_635 ?
O162_1 Ca5 O261_1 121.64(14) 4_645 4_635 ?
O1_12 Ca5 O261_1 152.14(15) . 4_635 ?
O12_6 Ca5 O161_1 77.34(14) . 4_645 ?
O262_2 Ca5 O161_1 151.67(14) 4_644 4_645 ?
O362_3 Ca5 O161_1 106.47(12) . 4_645 ?
O162_1 Ca5 O161_1 52.50(12) 4_645 4_645 ?
O1_12 Ca5 O161_1 123.73(15) . 4_645 ?
O261_1 Ca5 O161_1 82.37(12) 4_635 4_645 ?
O12_6 Ca5 C16_1 87.05(17) . 4_645 ?
O262_2 Ca5 C16_1 173.54(16) 4_644 4_645 ?
O362_3 Ca5 C16_1 92.76(14) . 4_645 ?
O162_1 Ca5 C16_1 25.74(14) 4_645 4_645 ?
O1_12 Ca5 C16_1 100.98(17) . 4_645 ?
O261_1 Ca5 C16_1 100.78(14) 4_635 4_645 ?
O161_1 Ca5 C16_1 27.24(14) 4_645 4_645 ?
O12_6 Ca5 O262_1 67.58(15) . 4_635 ?
O262_2 Ca5 O262_1 85.27(13) 4_644 4_635 ?
O362_3 Ca5 O262_1 121.85(12) . 4_635 ?
O162_1 Ca5 O262_1 119.14(12) 4_645 4_635 ?
O1_12 Ca5 O262_1 145.28(15) . 4_635 ?
O261_1 Ca5 O262_1 48.73(10) 4_635 4_635 ?
O161_1 Ca5 O262_1 67.17(11) 4_645 4_635 ?
C16_1 Ca5 O262_1 94.41(14) 4_645 4_635 ?
O12_6 Ca5 C26_1 91.51(16) . 4_635 ?
O262_2 Ca5 C26_1 76.25(14) 4_644 4_635 ?
O362_3 Ca5 C26_1 97.83(13) . 4_635 ?
O162_1 Ca5 C26_1 126.31(14) 4_645 4_635 ?
O1_12 Ca5 C26_1 156.88(16) . 4_635 ?
O261_1 Ca5 C26_1 24.60(12) 4_635 4_635 ?
O161_1 Ca5 C26_1 75.82(12) 4_645 4_635 ?
C16_1 Ca5 C26_1 100.89(15) 4_645 4_635 ?
O262_1 Ca5 C26_1 24.39(11) 4_635 4_635 ?
O12_6 Ca5 Ca1 44.70(12) . 4_645 ?
O262_2 Ca5 Ca1 119.43(11) 4_644 4_645 ?
O362_3 Ca5 Ca1 142.50(10) . 4_645 ?
O162_1 Ca5 Ca1 82.83(9) 4_645 4_645 ?
O1_12 Ca5 Ca1 122.45(13) . 4_645 ?
O261_1 Ca5 Ca1 83.16(8) 4_635 4_645 ?
O161_1 Ca5 Ca1 40.37(7) 4_645 4_645 ?
C16_1 Ca5 Ca1 63.10(11) 4_645 4_645 ?
O262_1 Ca5 Ca1 41.24(7) 4_635 4_645 ?
C26_1 Ca5 Ca1 62.64(9) 4_635 4_645 ?
O12_6 Ca5 Ca4 143.06(14) . 4_645 ?
O262_2 Ca5 Ca4 52.18(11) 4_644 4_645 ?
O362_3 Ca5 Ca4 43.31(8) . 4_645 ?
O162_1 Ca5 Ca4 125.54(10) 4_645 4_645 ?
O1_12 Ca5 Ca4 111.36(12) . 4_645 ?
O261_1 Ca5 Ca4 41.42(8) 4_635 4_645 ?
O161_1 Ca5 Ca4 116.36(9) 4_645 4_645 ?
C16_1 Ca5 Ca4 121.36(11) 4_645 4_645 ?
O262_1 Ca5 Ca4 85.76(7) 4_635 4_645 ?
C26_1 Ca5 Ca4 62.22(9) 4_635 4_645 ?
Ca1 Ca5 Ca4 124.27(3) 4_645 4_645 ?
O162_1 C16_1 O161_1 123.7(5) . . ?
O162_1 C16_1 C13_1 119.6(5) . . ?
O161_1 C16_1 C13_1 116.6(5) . . ?
O162_1 C16_1 Ca5 59.4(3) . 4_654 ?
O161_1 C16_1 Ca5 66.1(3) . 4_654 ?
C13_1 C16_1 Ca5 164.0(4) . 4_654 ?
C25_1 C20_1 C21_1 118.8(5) . . ?
C25_1 C20_1 C3_1 120.1(5) . . ?
C21_1 C20_1 C3_1 121.0(4) . . ?
C20_1 C21_1 C22_1 122.2(5) . . ?
C21_1 C22_1 C23_1 119.0(5) . . ?
C24_1 C23_1 C22_1 118.4(4) . . ?
C24_1 C23_1 C26_1 120.9(4) . . ?
C22_1 C23_1 C26_1 120.5(4) . . ?
C25_1 C24_1 C23_1 120.5(5) . . ?
C20_1 C25_1 C24_1 121.0(5) . . ?
O262_1 C26_1 O261_1 122.7(4) . . ?
O262_1 C26_1 C23_1 119.3(4) . . ?
O261_1 C26_1 C23_1 117.8(4) . . ?
O262_1 C26_1 Ca5 70.8(3) . 4_664 ?
O261_1 C26_1 Ca5 53.0(2) . 4_664 ?
C23_1 C26_1 Ca5 163.1(3) . 4_664 ?
C31_1 C30_1 C35_1 118.1(5) . . ?
C31_1 C30_1 C5_1 121.6(5) . . ?
C35_1 C30_1 C5_1 120.3(5) . . ?
C32_1 C31_1 C30_1 122.0(6) . . ?
C31_1 C32_1 C33_1 119.7(6) . . ?
C34_1 C33_1 C32_1 120.1(5) . . ?
C34_1 C33_1 C36_1 120.6(5) . . ?
C32_1 C33_1 C36_1 119.3(5) . . ?
C33_1 C34_1 C35_1 120.7(5) . . ?
C34_1 C35_1 C30_1 119.2(5) . . ?
O361_1 C36_1 O362_1 124.8(5) . . ?
O361_1 C36_1 C33_1 118.7(5) . . ?
O362_1 C36_1 C33_1 116.5(5) . . ?
O361_1 C36_1 Ca3 40.0(3) . 4_655 ?
O362_1 C36_1 Ca3 84.9(3) . 4_655 ?
C33_1 C36_1 Ca3 158.6(4) . 4_655 ?
C2_1 C1_1 C6_1 114.6(5) . . ?
C2_1 C1_1 C10_1 124.0(5) . . ?
C6_1 C1_1 C10_1 121.4(5) . . ?
F2_1 C2_1 C1_1 117.1(5) . . ?
F2_1 C2_1 C3_1 117.0(5) . . ?
C1_1 C2_1 C3_1 126.0(5) . . ?
C26_1 O261_1 Ca4 137.3(3) . 1_565 ?
C26_1 O261_1 Ca5 102.4(3) . 4_664 ?
Ca4 O261_1 Ca5 96.48(12) 1_565 4_664 ?
C4_1 C3_1 C2_1 114.1(5) . . ?
C4_1 C3_1 C20_1 124.5(5) . . ?
C2_1 C3_1 C20_1 121.5(5) . . ?
C26_1 O262_1 Ca1 144.8(3) . 1_565 ?
C26_1 O262_1 Ca5 84.8(3) . 4_664 ?
Ca1 O262_1 Ca5 86.32(11) 1_565 4_664 ?
F4_1 C4_1 C5_1 117.5(4) . . ?
F4_1 C4_1 C3_1 116.9(4) . . ?
C5_1 C4_1 C3_1 125.5(5) . . ?
C36_1 O361_1 Ca3 120.1(4) . 4_655 ?
C4_1 C5_1 C6_1 116.1(5) . . ?
C4_1 C5_1 C30_1 124.5(5) . . ?
C6_1 C5_1 C30_1 119.3(5) . . ?
C36_1 O362_1 Ca2 134.7(4) . . ?
F6_1 C6_1 C5_1 118.2(5) . . ?
F6_1 C6_1 C1_1 118.0(5) . . ?
C5_1 C6_1 C1_1 123.7(5) . . ?
C11_1 C10_1 C15_1 118.9(5) . . ?
C11_1 C10_1 C1_1 121.9(5) . . ?
C15_1 C10_1 C1_1 119.1(5) . . ?
C10_1 C11_1 C12_1 120.8(5) . . ?
C13_1 C12_1 C11_1 120.9(5) . . ?
C12_1 C13_1 C14_1 119.2(5) . . ?
C12_1 C13_1 C16_1 122.8(5) . . ?
C14_1 C13_1 C16_1 118.1(5) . . ?
C13_1 C14_1 C15_1 120.7(6) . . ?
C10_1 C15_1 C14_1 119.4(5) . . ?
C16_1 O161_1 Ca1 139.4(3) . . ?
C16_1 O161_1 Ca5 86.6(3) . 4_654 ?
Ca1 O161_1 Ca5 94.39(12) . 4_654 ?
C16_1 O162_1 Ca5 94.8(3) . 4_654 ?
C2_2 C1_2 C6_2 115.7(5) . . ?
C2_2 C1_2 C10_5 121.1(6) . . ?
C6_2 C1_2 C10_5 123.2(5) . . ?
C2_2 C1_2 C10_4 121.1(6) . . ?
C6_2 C1_2 C10_4 123.2(5) . . ?
F2_2 C2_2 C1_2 117.7(6) . . ?
F2_2 C2_2 C3_2 116.7(5) . . ?
C1_2 C2_2 C3_2 125.6(5) . . ?
C2_2 C3_2 C4_2 114.9(5) . . ?
C2_2 C3_2 C20_2 122.3(5) . . ?
C4_2 C3_2 C20_2 122.8(5) . . ?
F4_2 C4_2 C5_2 117.6(5) . . ?
F4_2 C4_2 C3_2 118.4(5) . . ?
C5_2 C4_2 C3_2 123.9(5) . . ?
C6_2 C5_2 C4_2 115.4(5) . . ?
C6_2 C5_2 C30_2 121.8(5) . . ?
C4_2 C5_2 C30_2 122.8(5) . . ?
F6_2 C6_2 C1_2 117.4(5) . . ?
F6_2 C6_2 C5_2 118.0(5) . . ?
C1_2 C6_2 C5_2 124.5(5) . . ?
C25_2 C20_2 C21_2 117.3(5) . . ?
C25_2 C20_2 C3_2 121.2(5) . . ?
C21_2 C20_2 C3_2 121.5(5) . . ?
C22_2 C21_2 C20_2 121.6(5) . . ?
C21_2 C22_2 C23_2 121.7(5) . . ?
C24_2 C23_2 C22_2 118.6(5) . . ?
C24_2 C23_2 C26_2 120.7(5) . . ?
C22_2 C23_2 C26_2 120.6(5) . . ?
C23_2 C24_2 C25_2 119.7(5) . . ?
C24_2 C25_2 C20_2 120.9(5) . . ?
O261_2 C26_2 O262_2 122.4(5) . . ?
O261_2 C26_2 C23_2 118.3(5) . . ?
O262_2 C26_2 C23_2 119.3(5) . . ?
O261_2 C26_2 Ca4 49.9(3) . 1_556 ?
O262_2 C26_2 Ca4 72.6(3) . 1_556 ?
C23_2 C26_2 Ca4 167.5(4) . 1_556 ?
C31_2 C30_2 C35_2 119.7(4) . . ?
C31_2 C30_2 C5_2 120.9(5) . . ?
C35_2 C30_2 C5_2 119.4(5) . . ?
C32_2 C31_2 C30_2 121.0(5) . . ?
C33_2 C32_2 C31_2 119.0(5) . . ?
C32_2 C33_2 C34_2 120.5(5) . . ?
C32_2 C33_2 C36_2 119.8(4) . . ?
C34_2 C33_2 C36_2 119.6(4) . . ?
C35_2 C34_2 C33_2 120.3(5) . . ?
C34_2 C35_2 C30_2 119.1(5) . . ?
O362_2 C36_2 O361_2 120.6(4) . . ?
O362_2 C36_2 C33_2 120.7(4) . . ?
O361_2 C36_2 C33_2 118.6(4) . . ?
O362_2 C36_2 Ca2 62.9(3) . 1_545 ?
O361_2 C36_2 Ca2 58.1(2) . 1_545 ?
C33_2 C36_2 Ca2 168.9(3) . 1_545 ?
C26_2 O261_2 Ca4 106.6(3) . 1_556 ?
C26_2 O262_2 Ca5 140.5(4) . 4_655 ?
C26_2 O262_2 Ca4 82.9(3) . 1_556 ?
Ca5 O262_2 Ca4 88.57(13) 4_655 1_556 ?
C36_2 O361_2 Ca3 143.6(3) . 4_645 ?
C36_2 O361_2 Ca2 96.2(3) . 1_545 ?
Ca3 O361_2 Ca2 98.76(12) 4_645 1_545 ?
C36_2 O362_2 Ca1 156.3(4) . 2_755 ?
C36_2 O362_2 Ca2 91.3(3) . 1_545 ?
Ca1 O362_2 Ca2 100.90(13) 2_755 1_545 ?
O161_3 C16_3 O162_3 121.5(4) . . ?
O161_3 C16_3 C13_3 120.0(4) . . ?
O162_3 C16_3 C13_3 118.4(4) . . ?
O161_3 C16_3 Ca3 61.7(2) . 4_655 ?
O162_3 C16_3 Ca3 60.6(2) . 4_655 ?
C13_3 C16_3 Ca3 168.1(3) . 4_655 ?
C22_3 C20_3 C21_3 117.7(5) . . ?
C22_3 C20_3 C3_3 120.1(5) . . ?
C21_3 C20_3 C3_3 122.1(5) . . ?
C25_3 C21_3 C20_3 121.4(5) . . ?
C24_3 C22_3 C20_3 120.3(5) . . ?
C25_3 C23_3 C24_3 117.6(5) . . ?
C25_3 C23_3 C26_3 120.9(4) . . ?
C24_3 C23_3 C26_3 121.5(4) . . ?
C22_3 C24_3 C23_3 122.1(5) . . ?
C21_3 C25_3 C23_3 120.9(5) . . ?
O262_3 C26_3 O261_3 126.3(5) . . ?
O262_3 C26_3 C23_3 116.8(4) . . ?
O261_3 C26_3 C23_3 116.9(4) . . ?
C35_3 C30_3 C31_3 119.8(5) . . ?
C35_3 C30_3 C5_3 121.5(5) . . ?
C31_3 C30_3 C5_3 118.7(5) . . ?
C32_3 C31_3 C30_3 120.1(5) . . ?
C31_3 C32_3 C33_3 121.1(5) . . ?
C32_3 C33_3 C34_3 118.4(5) . . ?
C32_3 C33_3 C36_3 121.1(4) . . ?
C34_3 C33_3 C36_3 120.4(4) . . ?
C35_3 C34_3 C33_3 119.5(5) . . ?
C30_3 C35_3 C34_3 120.9(5) . . ?
O361_3 C36_3 O362_3 120.4(4) . . ?
O361_3 C36_3 C33_3 120.1(4) . . ?
O362_3 C36_3 C33_3 119.5(4) . . ?
O361_3 C36_3 Ca4 60.8(2) . 4_645 ?
O362_3 C36_3 Ca4 60.4(2) . 4_645 ?
C33_3 C36_3 Ca4 169.9(3) . 4_645 ?
C2_3 C1_3 C6_3 116.6(5) . . ?
C2_3 C1_3 C10_3 122.2(5) . . ?
C6_3 C1_3 C10_3 121.2(5) . . ?
F2_3 C2_3 C1_3 118.4(5) . . ?
F2_3 C2_3 C3_3 117.5(5) . . ?
C1_3 C2_3 C3_3 124.1(5) . . ?
C26_3 O261_3 Ca4 137.8(3) . . ?
C2_3 C3_3 C4_3 114.3(5) . . ?
C2_3 C3_3 C20_3 122.5(5) . . ?
C4_3 C3_3 C20_3 123.2(5) . . ?
C26_3 O262_3 Ca3 134.0(3) . . ?
F6_3 C4_3 C5_3 117.3(5) . . ?
F6_3 C4_3 C3_3 117.1(5) . . ?
C5_3 C4_3 C3_3 125.5(5) . . ?
C36_3 O361_3 Ca3 161.5(3) . 4_645 ?
C36_3 O361_3 Ca4 93.4(3) . 4_645 ?
Ca3 O361_3 Ca4 102.81(13) 4_645 4_645 ?
C6_3 C5_3 C4_3 115.1(5) . . ?
C6_3 C5_3 C30_3 121.2(4) . . ?
C4_3 C5_3 C30_3 123.5(5) . . ?
C36_3 O362_3 Ca5 159.5(3) . . ?
C36_3 O362_3 Ca4 93.7(3) . 4_645 ?
Ca5 O362_3 Ca4 97.32(12) . 4_645 ?
F4_3 C6_3 C5_3 117.9(4) . . ?
F4_3 C6_3 C1_3 117.6(4) . . ?
C5_3 C6_3 C1_3 124.4(5) . . ?
C15_3 C10_3 C11_3 120.1(5) . . ?
C15_3 C10_3 C1_3 121.6(5) . . ?
C11_3 C10_3 C1_3 118.3(5) . . ?
C12_3 C11_3 C10_3 119.2(5) . . ?
C11_3 C12_3 C13_3 120.4(5) . . ?
C12_3 C13_3 C14_3 120.4(5) . . ?
C12_3 C13_3 C16_3 120.5(4) . . ?
C14_3 C13_3 C16_3 119.0(4) . . ?
C15_3 C14_3 C13_3 118.2(5) . . ?
C10_3 C15_3 C14_3 121.6(5) . . ?
C16_3 O161_3 Ca4 166.4(3) . 4_655 ?
C16_3 O161_3 Ca3 92.2(3) . 4_655 ?
Ca4 O161_3 Ca3 101.37(12) 4_655 4_655 ?
C16_3 O162_3 Ca2 161.8(3) . . ?
C16_3 O162_3 Ca3 93.4(3) . 4_655 ?
Ca2 O162_3 Ca3 99.82(12) . 4_655 ?
C11_4 C10_4 C15_4 117.8(10) . . ?
C11_4 C10_4 C1_2 119.6(8) . . ?
C15_4 C10_4 C1_2 121.7(9) . . ?
C12_4 C11_4 C10_4 118.6(13) . . ?
C13_4 C12_4 C11_4 120.6(17) . . ?
C12_4 C13_4 C14_4 122(3) . . ?
C12_4 C13_4 C16_4 116(2) . . ?
C14_4 C13_4 C16_4 118(2) . . ?
C13_4 C14_4 C15_4 119(2) . . ?
C14_4 C15_4 C10_4 118.8(16) . . ?
O162_4 C16_4 O161_4 125(2) . . ?
O162_4 C16_4 C13_4 113(2) . . ?
O161_4 C16_4 C13_4 121(3) . . ?
C16_4 O161_4 Ca1 141.3(18) . 2_765 ?
C16_4 O162_4 Ca2 133(2) . . ?
C15_5 C10_5 C11_5 122.4(11) . . ?
C15_5 C10_5 C1_2 116.2(9) . . ?
C11_5 C10_5 C1_2 120.5(8) . . ?
C12_5 C11_5 C10_5 120.8(12) . . ?
C11_5 C12_5 C13_5 119.0(13) . . ?
C14_5 C13_5 C16_5 123(2) . . ?
C14_5 C13_5 C12_5 115.4(17) . . ?
C16_5 C13_5 C12_5 121.5(18) . . ?
C15_5 C14_5 C13_5 123.0(16) . . ?
C10_5 C15_5 C14_5 118.0(14) . . ?
O161_5 C16_5 O162_5 126(2) . . ?
O161_5 C16_5 C13_5 118(2) . . ?
O162_5 C16_5 C13_5 117(2) . . ?
C16_5 O162_5 Ca2 132.1(17) . . ?
O12_6 C1_6 O11_6 119.4(6) . . ?
O12_6 C1_6 C2_6 118.9(6) . . ?
O11_6 C1_6 C2_6 121.7(6) . . ?
O12_6 C1_6 Ca1 58.5(4) . 4_645 ?
O11_6 C1_6 Ca1 60.9(4) . 4_645 ?
C2_6 C1_6 Ca1 177.4(5) . 4_645 ?
C1_6 O11_6 Ca2 155.1(6) . 3_455 ?
C1_6 O11_6 Ca1 94.5(4) . 4_645 ?
Ca2 O11_6 Ca1 101.79(18) 3_455 4_645 ?
C1_6 O12_6 Ca5 156.4(4) . . ?
C1_6 O12_6 Ca1 97.0(4) . 4_645 ?
Ca5 O12_6 Ca1 95.98(15) . 4_645 ?
C1_7 O1_7 Ca2 137.1(10) . . ?
C1_7 O2_7 C3_7 105.6(16) . . ?
C1_7 O3_7 C2_7 109.8(16) . . ?
O1_7 C1_7 O2_7 123.6(16) . . ?
O1_7 C1_7 O3_7 127.5(19) . . ?
O2_7 C1_7 O3_7 108.9(15) . . ?
O3_7 C2_7 C3_7 95.1(15) . . ?
O2_7 C3_7 C4_7 120(2) . . ?
O2_7 C3_7 C2_7 99.3(17) . . ?
C4_7 C3_7 C2_7 118(2) . . ?
C1_8 O1_8 Ca2 139.0(13) . . ?
C1_8 O2_8 C3_8 108(2) . . ?
C1_8 O3_8 C2_8 110.4(18) . . ?
O1_8 C1_8 O2_8 134(2) . . ?
O1_8 C1_8 O3_8 118(2) . . ?
O2_8 C1_8 O3_8 107.4(19) . . ?
O3_8 C2_8 C3_8 102.0(18) . . ?
C4_8 C3_8 O2_8 103(3) . . ?
C4_8 C3_8 C2_8 133(3) . . ?
O2_8 C3_8 C2_8 100(2) . . ?
C1_9 O1_9 Ca3 144.9(6) . 4_645 ?
C1_9 O2_9 C3_9 111.8(10) . . ?
C1_9 O3_9 C2_9 108.3(10) . . ?
O1_9 C1_9 O2_9 128.1(10) . . ?
O1_9 C1_9 O3_9 120.5(9) . . ?
O2_9 C1_9 O3_9 111.4(8) . . ?
O3_9 C2_9 C3_9 106.0(10) . . ?
O2_9 C3_9 C2_9 101.6(9) . . ?
O2_9 C3_9 C4_9 106.9(15) . . ?
C2_9 C3_9 C4_9 127.5(17) . . ?
C1_10 O1_10 Ca4 139.4(8) . 1_565 ?
C1_10 O2_10 C3_10 110.0(14) . . ?
C1_10 O3_10 C2_10 112.7(13) . . ?
O1_10 C1_10 O2_10 124.0(15) . . ?
O1_10 C1_10 O3_10 125.6(13) . . ?
O2_10 C1_10 O3_10 109.7(13) . . ?
O3_10 C2_10 C3_10 98.8(13) . . ?
C4_10 C3_10 O2_10 122(2) . . ?
C4_10 C3_10 C2_10 109.3(19) . . ?
O2_10 C3_10 C2_10 105.3(13) . . ?
C1_11 O2_11 C3_11 109.5(13) . . ?
C1_11 O3_11 C2_11 114.9(12) . . ?
O1_11 C1_11 O2_11 124.2(12) . . ?
O1_11 C1_11 O3_11 126.8(11) . . ?
O2_11 C1_11 O3_11 108.8(12) . . ?
O3_11 C2_11 C3_11 101.7(13) . . ?
O2_11 C3_11 C4_11 110.8(19) . . ?
O2_11 C3_11 C2_11 104.5(12) . . ?
C4_11 C3_11 C2_11 97.7(17) . . ?
C1_12 O1_12 Ca5 145.2(5) . . ?
C1_12 O2_12 C3_12 107.6(7) . . ?
C1_12 O3_12 C2_12 108.6(8) . . ?
O1_12 C1_12 O2_12 125.2(7) . . ?
O1_12 C1_12 O3_12 120.3(8) . . ?
O2_12 C1_12 O3_12 114.4(7) . . ?
O3_12 C2_12 C3_12 101.8(8) . . ?
C4_12 C3_12 O2_12 115.1(11) . . ?
C4_12 C3_12 C2_12 112.0(11) . . ?
O2_12 C3_12 C2_12 103.8(8) . . ?
C1_13 O2_13 C3_13 112.2(11) . . ?
C1_13 O3_13 C2_13 108.0(11) . . ?
O1_13 C1_13 O3_13 122.3(15) . . ?
O1_13 C1_13 O2_13 125.8(15) . . ?
O3_13 C1_13 O2_13 111.9(13) . . ?
O3_13 C2_13 C3_13 106.4(13) . . ?
O2_13 C3_13 C2_13 101.5(12) . . ?
O2_13 C3_13 C4_13 124.6(15) . . ?
C2_13 C3_13 C4_13 118.1(16) . . ?

loop_
_geom_bond_atom_site_label_1
_geom_bond_atom_site_label_2
_geom_bond_distance
_geom_bond_site_symmetry_2
_geom_bond_publ_flag
Ca1 O161_4 2.251(16) 2_764 ?
Ca1 O362_2 2.312(3) 2_754 ?
Ca1 O161_1 2.329(3) . ?
Ca1 O161_5 2.364(14) 2_764 ?
Ca1 O262_1 2.368(3) 1_545 ?
Ca1 O1 2.390(7) . ?
Ca1 O12_6 2.535(5) 4_654 ?
Ca1 O11_6 2.585(5) 4_654 ?
Ca1 C1_6 2.950(7) 4_654 ?
Ca1 Ca5 3.5851(13) 4_654 ?
Ca1 Ca2 3.7854(13) 2_764 ?
Ca4 O261_3 2.310(3) . ?
Ca4 O261_2 2.387(4) 1_554 ?
Ca4 O161_3 2.393(3) 4_644 ?
Ca4 O1_10 2.404(4) 1_545 ?
Ca4 O261_1 2.424(3) 1_545 ?
Ca4 O362_3 2.517(3) 4_654 ?
Ca4 O361_3 2.526(3) 4_654 ?
Ca4 O262_2 2.876(5) 1_554 ?
Ca4 C36_3 2.888(5) 4_654 ?
Ca4 C26_2 2.992(6) 1_554 ?
Ca4 Ca5 3.6401(12) 4_654 ?
Ca4 Ca3 3.7932(12) . ?
Ca2 O162_5 2.25(3) . ?
Ca2 O362_1 2.277(5) . ?
Ca2 O11_6 2.287(4) 3 ?
Ca2 O162_4 2.32(3) . ?
Ca2 O162_3 2.341(3) . ?
Ca2 O1_7 2.408(5) . ?
Ca2 O1_8 2.408(5) . ?
Ca2 O361_2 2.486(3) 1_565 ?
Ca2 O362_2 2.592(4) 1_565 ?
Ca2 C36_2 2.910(5) 1_565 ?
Ca2 Ca3 3.6919(12) 4_655 ?
Ca3 O262_3 2.324(3) . ?
Ca3 O361_3 2.325(3) 4_654 ?
Ca3 O361_1 2.358(4) 4_644 ?
Ca3 O1_9 2.369(4) 4_654 ?
Ca3 O361_2 2.377(3) 4_654 ?
Ca3 O162_3 2.484(3) 4_644 ?
Ca3 O161_3 2.509(3) 4_644 ?
Ca3 C16_3 2.847(5) 4_644 ?
Ca3 C36_1 3.171(6) 4_644 ?
Ca5 O12_6 2.284(4) . ?
Ca5 O262_2 2.304(4) 4_644 ?
Ca5 O362_3 2.328(3) . ?
Ca5 O162_1 2.409(4) 4_645 ?
Ca5 O1_12 2.422(4) . ?
Ca5 O261_1 2.456(3) 4_635 ?
Ca5 O161_1 2.553(4) 4_645 ?
Ca5 C16_1 2.788(5) 4_645 ?
Ca5 O262_1 2.848(4) 4_635 ?
Ca5 C26_1 3.004(5) 4_635 ?
C16_1 O162_1 1.215(7) . ?
C16_1 O161_1 1.278(6) . ?
C16_1 C13_1 1.520(8) . ?
C20_1 C25_1 1.384(7) . ?
C20_1 C21_1 1.385(8) . ?
C20_1 C3_1 1.477(7) . ?
C21_1 C22_1 1.396(7) . ?
C22_1 C23_1 1.417(7) . ?
C23_1 C24_1 1.415(7) . ?
C23_1 C26_1 1.467(7) . ?
C24_1 C25_1 1.390(7) . ?
C26_1 O262_1 1.245(6) . ?
C26_1 O261_1 1.280(6) . ?
C30_1 C31_1 1.404(8) . ?
C30_1 C35_1 1.411(8) . ?
C30_1 C5_1 1.473(7) . ?
C31_1 C32_1 1.343(9) . ?
C32_1 C33_1 1.395(9) . ?
C33_1 C34_1 1.376(8) . ?
C33_1 C36_1 1.518(8) . ?
C34_1 C35_1 1.387(8) . ?
C36_1 O361_1 1.244(8) . ?
C36_1 O362_1 1.281(8) . ?
C1_1 C2_1 1.380(8) . ?
C1_1 C6_1 1.411(8) . ?
C1_1 C10_1 1.474(8) . ?
F2_1 C2_1 1.356(6) . ?
C2_1 C3_1 1.408(8) . ?
C3_1 C4_1 1.386(7) . ?
F4_1 C4_1 1.357(6) . ?
C4_1 C5_1 1.372(7) . ?
C5_1 C6_1 1.401(8) . ?
F6_1 C6_1 1.330(6) . ?
C10_1 C11_1 1.377(8) . ?
C10_1 C15_1 1.390(9) . ?
C11_1 C12_1 1.390(8) . ?
C12_1 C13_1 1.354(9) . ?
C13_1 C14_1 1.388(8) . ?
C14_1 C15_1 1.399(8) . ?
C1_2 C2_2 1.372(9) . ?
C1_2 C6_2 1.376(8) . ?
C1_2 C10_5 1.491(8) . ?
C1_2 C10_4 1.491(8) . ?
C2_2 F2_2 1.351(7) . ?
C2_2 C3_2 1.379(8) . ?
C3_2 C4_2 1.398(7) . ?
C3_2 C20_2 1.462(7) . ?
C4_2 F4_2 1.342(6) . ?
C4_2 C5_2 1.396(8) . ?
C5_2 C6_2 1.389(8) . ?
C5_2 C30_2 1.485(7) . ?
C6_2 F6_2 1.352(6) . ?
C20_2 C25_2 1.401(8) . ?
C20_2 C21_2 1.407(8) . ?
C21_2 C22_2 1.324(9) . ?
C22_2 C23_2 1.405(7) . ?
C23_2 C24_2 1.381(7) . ?
C23_2 C26_2 1.495(7) . ?
C24_2 C25_2 1.394(8) . ?
C26_2 O261_2 1.245(7) . ?
C26_2 O262_2 1.252(7) . ?
C30_2 C31_2 1.391(7) . ?
C30_2 C35_2 1.403(7) . ?
C31_2 C32_2 1.386(8) . ?
C32_2 C33_2 1.378(7) . ?
C33_2 C34_2 1.405(7) . ?
C33_2 C36_2 1.488(7) . ?
C34_2 C35_2 1.382(7) . ?
C36_2 O362_2 1.265(6) . ?
C36_2 O361_2 1.266(6) . ?
C16_3 O161_3 1.252(5) . ?
C16_3 O162_3 1.253(6) . ?
C16_3 C13_3 1.503(6) . ?
C20_3 C22_3 1.405(8) . ?
C20_3 C21_3 1.409(8) . ?
C20_3 C3_3 1.469(7) . ?
C21_3 C25_3 1.376(8) . ?
C22_3 C24_3 1.369(8) . ?
C23_3 C25_3 1.396(7) . ?
C23_3 C24_3 1.402(7) . ?
C23_3 C26_3 1.502(7) . ?
C26_3 O262_3 1.242(6) . ?
C26_3 O261_3 1.265(6) . ?
C30_3 C35_3 1.370(8) . ?
C30_3 C31_3 1.390(8) . ?
C30_3 C5_3 1.493(7) . ?
C31_3 C32_3 1.367(8) . ?
C32_3 C33_3 1.400(7) . ?
C33_3 C34_3 1.406(7) . ?
C33_3 C36_3 1.471(6) . ?
C34_3 C35_3 1.395(7) . ?
C36_3 O361_3 1.257(6) . ?
C36_3 O362_3 1.263(5) . ?
C1_3 C2_3 1.382(8) . ?
C1_3 C6_3 1.397(7) . ?
C1_3 C10_3 1.515(7) . ?
F2_3 C2_3 1.338(6) . ?
C2_3 C3_3 1.401(7) . ?
C3_3 C4_3 1.405(7) . ?
F6_3 C4_3 1.351(6) . ?
C4_3 C5_3 1.392(7) . ?
C5_3 C6_3 1.374(7) . ?
F4_3 C6_3 1.362(6) . ?
C10_3 C15_3 1.380(8) . ?
C10_3 C11_3 1.394(8) . ?
C11_3 C12_3 1.393(7) . ?
C12_3 C13_3 1.394(7) . ?
C13_3 C14_3 1.400(7) . ?
C14_3 C15_3 1.395(8) . ?
C10_4 C11_4 1.430(14) . ?
C10_4 C15_4 1.45(2) . ?
C11_4 C12_4 1.358(19) . ?
C12_4 C13_4 1.33(3) . ?
C13_4 C14_4 1.36(4) . ?
C13_4 C16_4 1.60(4) . ?
C14_4 C15_4 1.36(3) . ?
C16_4 O162_4 1.19(4) . ?
C16_4 O161_4 1.22(3) . ?
C10_5 C15_5 1.32(2) . ?
C10_5 C11_5 1.412(14) . ?
C11_5 C12_5 1.350(18) . ?
C12_5 C13_5 1.49(2) . ?
C13_5 C14_5 1.41(3) . ?
C13_5 C16_5 1.46(3) . ?
C14_5 C15_5 1.41(2) . ?
C16_5 O161_5 1.25(3) . ?
C16_5 O162_5 1.29(3) . ?
C1_6 O12_6 1.229(7) . ?
C1_6 O11_6 1.235(8) . ?
C1_6 C2_6 1.501(11) . ?
O1_7 C1_7 1.205(17) . ?
O2_7 C1_7 1.304(19) . ?
O2_7 C3_7 1.42(2) . ?
O3_7 C1_7 1.345(18) . ?
O3_7 C2_7 1.49(2) . ?
C2_7 C3_7 1.57(2) . ?
C3_7 C4_7 1.51(2) . ?
O1_8 C1_8 1.21(2) . ?
O2_8 C1_8 1.32(2) . ?
O2_8 C3_8 1.46(2) . ?
O3_8 C1_8 1.36(2) . ?
O3_8 C2_8 1.45(2) . ?
C2_8 C3_8 1.53(2) . ?
C3_8 C4_8 1.45(2) . ?
O1_9 C1_9 1.133(9) . ?
O2_9 C1_9 1.330(11) . ?
O2_9 C3_9 1.451(15) . ?
O3_9 C1_9 1.367(12) . ?
O3_9 C2_9 1.443(14) . ?
C2_9 C3_9 1.527(17) . ?
C3_9 C4_9 1.59(2) . ?
O1_10 C1_10 1.260(14) . ?
O2_10 C1_10 1.285(16) . ?
O2_10 C3_10 1.48(2) . ?
O3_10 C1_10 1.365(18) . ?
O3_10 C2_10 1.477(19) . ?
C2_10 C3_10 1.51(2) . ?
C3_10 C4_10 1.47(2) . ?
O1_11 C1_11 1.233(12) . ?
O2_11 C1_11 1.296(14) . ?
O2_11 C3_11 1.468(18) . ?
O3_11 C1_11 1.325(15) . ?
O3_11 C2_11 1.387(17) . ?
C2_11 C3_11 1.48(2) . ?
C3_11 C4_11 1.47(2) . ?
O1_12 C1_12 1.184(8) . ?
O2_12 C1_12 1.288(10) . ?
O2_12 C3_12 1.489(12) . ?
O3_12 C1_12 1.345(10) . ?
O3_12 C2_12 1.470(12) . ?
C2_12 C3_12 1.508(15) . ?
C3_12 C4_12 1.483(16) . ?
O1_13 C1_13 1.192(14) . ?
O2_13 C1_13 1.322(15) . ?
O2_13 C3_13 1.401(16) . ?
O3_13 C1_13 1.313(15) . ?
O3_13 C2_13 1.423(16) . ?
C2_13 C3_13 1.501(17) . ?
C3_13 C4_13 1.57(2) . ?
